data_1543850
loop_
_publ_author_name
'Plokhikh, Igor'
'Charkin, Dmitri'
'Verchenko, Valeriy'
'Ignatyev, Ivan'
'Kazakov, Sergey'
'Sobolev, Alexey'
'Presniakov, Igor'
'Tsirlin, Alexander'
'Shevelkov, Andrei'

_publ_section_title
;
 Effect of Transition Metal Substitution on the Structure and Properties
 of a Clathrate-Like Compound Eu7Cu44As23
;
_journal_issue 7
_journal_name_full Materials
_journal_page_first 587
_journal_paper_doi 10.3390/ma9070587
_journal_volume 9
_journal_year 2016
_chemical_formula_analytical NO
_chemical_formula_iupac 'Eu7 Cu22 Ni12 As23'
_chemical_formula_moiety 'Eu7 Cu22 Ni12 As23'
_chemical_formula_structural 'Eu7 Cu22 Ni12 As23'
_chemical_formula_sum 'As23 Cu25.186 Eu7 Ni18.814'
_chemical_formula_weight 5491.6
_space_group_IT_number 225
_symmetry_cell_setting cubic
_symmetry_Int_Tables_number 225
_symmetry_space_group_name_Hall '-F 4 2 3'
_symmetry_space_group_name_H-M 'F m -3 m'
_cell_angle_alpha 90
_cell_angle_beta 90
_cell_angle_gamma 90
_cell_formula_units_Z 4
_cell_length_a 16.48300(7)
_cell_length_b 16.48300(7)
_cell_length_c 16.48300(7)
_cell_measurement_reflns_used 186
_cell_measurement_temperature 293
_cell_measurement_theta_max 55
_cell_measurement_theta_min 2.5
_cell_volume 4478.25(3)
_diffrn_ambient_temperature 293
_diffrn_measurement_device 'Powder Xpert'
_diffrn_measurement_device_type 'powder diffractometer'
_diffrn_radiation_probe x-ray
_diffrn_radiation_type 'Cu K\a'
_diffrn_radiation_wavelength 1.5418
_diffrn_source 'rotating-anode X-ray tube'
_diffrn_source_type 'Powder Xpert'
_exptl_absorpt_coefficient_mu 108.166
_exptl_crystal_colour black
_exptl_crystal_density_diffrn 8.1451
_exptl_crystal_F_000 9831
_pd_instr_location ' ?'
_pd_meas_2theta_range_inc 0.013
_pd_meas_2theta_range_max 109.991
_pd_meas_2theta_range_min 5.017
_pd_meas_number_of_points 7996
_pd_proc_2theta_range_inc 0.013
_pd_proc_2theta_range_max 109.991
_pd_proc_2theta_range_min 5.017
_pd_proc_ls_background_function 'Legendre polynoms'
_pd_proc_ls_pref_orient_corr none
_pd_proc_ls_profile_function Lorentzian
_pd_proc_ls_prof_R_factor 0.0151
_pd_proc_ls_prof_wR_expected 0.0144
_pd_proc_ls_prof_wR_factor 0.0199
_refine_diff_density_max 1.66
_refine_diff_density_min -1.40
_refine_ls_goodness_of_fit_all 1.38
_refine_ls_number_constraints 0
_refine_ls_number_parameters 52
_refine_ls_number_restraints 0
_refine_ls_R_factor_all 0.0230
_refine_ls_R_factor_gt 0.0203
_refine_ls_shift/su_max 0.0391
_refine_ls_shift/su_mean 0.0152
_refine_ls_weighting_scheme sigma
_refine_ls_wR_factor_all 0.0216
_refine_ls_wR_factor_gt 0.0209
_cod_data_source_file 7-44-23_Ni12.cif
_cod_data_source_block I
_cod_database_code 1543850

loop_
_space_group_symop_id
_space_group_symop_operation_xyz
1 x,y,z
2 -x,-y,z
3 -x,y,-z
4 x,-y,-z
5 z,x,y
6 z,-x,-y
7 -z,-x,y
8 -z,x,-y
9 y,z,x
10 -y,z,-x
11 y,-z,-x
12 -y,-z,x
13 y,x,-z
14 -y,-x,-z
15 y,-x,z
16 -y,x,z
17 x,z,-y
18 -x,z,y
19 -x,-z,-y
20 x,-z,y
21 z,y,-x
22 z,-y,x
23 -z,y,x
24 -z,-y,-x
25 -x,-y,-z
26 x,y,-z
27 x,-y,z
28 -x,y,z
29 -z,-x,-y
30 -z,x,y
31 z,x,-y
32 z,-x,y
33 -y,-z,-x
34 y,-z,x
35 -y,z,x
36 y,z,-x
37 -y,-x,z
38 y,x,z
39 -y,x,-z
40 y,-x,-z
41 -x,-z,y
42 x,-z,-y
43 x,z,y
44 -x,z,-y
45 -z,-y,x
46 -z,y,-x
47 z,-y,-x
48 z,y,x
49 x,y+1/2,z+1/2
50 -x,-y+1/2,z+1/2
51 -x,y+1/2,-z+1/2
52 x,-y+1/2,-z+1/2
53 z,x+1/2,y+1/2
54 z,-x+1/2,-y+1/2
55 -z,-x+1/2,y+1/2
56 -z,x+1/2,-y+1/2
57 y,z+1/2,x+1/2
58 -y,z+1/2,-x+1/2
59 y,-z+1/2,-x+1/2
60 -y,-z+1/2,x+1/2
61 y,x+1/2,-z+1/2
62 -y,-x+1/2,-z+1/2
63 y,-x+1/2,z+1/2
64 -y,x+1/2,z+1/2
65 x,z+1/2,-y+1/2
66 -x,z+1/2,y+1/2
67 -x,-z+1/2,-y+1/2
68 x,-z+1/2,y+1/2
69 z,y+1/2,-x+1/2
70 z,-y+1/2,x+1/2
71 -z,y+1/2,x+1/2
72 -z,-y+1/2,-x+1/2
73 -x,-y+1/2,-z+1/2
74 x,y+1/2,-z+1/2
75 x,-y+1/2,z+1/2
76 -x,y+1/2,z+1/2
77 -z,-x+1/2,-y+1/2
78 -z,x+1/2,y+1/2
79 z,x+1/2,-y+1/2
80 z,-x+1/2,y+1/2
81 -y,-z+1/2,-x+1/2
82 y,-z+1/2,x+1/2
83 -y,z+1/2,x+1/2
84 y,z+1/2,-x+1/2
85 -y,-x+1/2,z+1/2
86 y,x+1/2,z+1/2
87 -y,x+1/2,-z+1/2
88 y,-x+1/2,-z+1/2
89 -x,-z+1/2,y+1/2
90 x,-z+1/2,-y+1/2
91 x,z+1/2,y+1/2
92 -x,z+1/2,-y+1/2
93 -z,-y+1/2,x+1/2
94 -z,y+1/2,-x+1/2
95 z,-y+1/2,-x+1/2
96 z,y+1/2,x+1/2
97 x+1/2,y,z+1/2
98 -x+1/2,-y,z+1/2
99 -x+1/2,y,-z+1/2
100 x+1/2,-y,-z+1/2
101 z+1/2,x,y+1/2
102 z+1/2,-x,-y+1/2
103 -z+1/2,-x,y+1/2
104 -z+1/2,x,-y+1/2
105 y+1/2,z,x+1/2
106 -y+1/2,z,-x+1/2
107 y+1/2,-z,-x+1/2
108 -y+1/2,-z,x+1/2
109 y+1/2,x,-z+1/2
110 -y+1/2,-x,-z+1/2
111 y+1/2,-x,z+1/2
112 -y+1/2,x,z+1/2
113 x+1/2,z,-y+1/2
114 -x+1/2,z,y+1/2
115 -x+1/2,-z,-y+1/2
116 x+1/2,-z,y+1/2
117 z+1/2,y,-x+1/2
118 z+1/2,-y,x+1/2
119 -z+1/2,y,x+1/2
120 -z+1/2,-y,-x+1/2
121 -x+1/2,-y,-z+1/2
122 x+1/2,y,-z+1/2
123 x+1/2,-y,z+1/2
124 -x+1/2,y,z+1/2
125 -z+1/2,-x,-y+1/2
126 -z+1/2,x,y+1/2
127 z+1/2,x,-y+1/2
128 z+1/2,-x,y+1/2
129 -y+1/2,-z,-x+1/2
130 y+1/2,-z,x+1/2
131 -y+1/2,z,x+1/2
132 y+1/2,z,-x+1/2
133 -y+1/2,-x,z+1/2
134 y+1/2,x,z+1/2
135 -y+1/2,x,-z+1/2
136 y+1/2,-x,-z+1/2
137 -x+1/2,-z,y+1/2
138 x+1/2,-z,-y+1/2
139 x+1/2,z,y+1/2
140 -x+1/2,z,-y+1/2
141 -z+1/2,-y,x+1/2
142 -z+1/2,y,-x+1/2
143 z+1/2,-y,-x+1/2
144 z+1/2,y,x+1/2
145 x+1/2,y+1/2,z
146 -x+1/2,-y+1/2,z
147 -x+1/2,y+1/2,-z
148 x+1/2,-y+1/2,-z
149 z+1/2,x+1/2,y
150 z+1/2,-x+1/2,-y
151 -z+1/2,-x+1/2,y
152 -z+1/2,x+1/2,-y
153 y+1/2,z+1/2,x
154 -y+1/2,z+1/2,-x
155 y+1/2,-z+1/2,-x
156 -y+1/2,-z+1/2,x
157 y+1/2,x+1/2,-z
158 -y+1/2,-x+1/2,-z
159 y+1/2,-x+1/2,z
160 -y+1/2,x+1/2,z
161 x+1/2,z+1/2,-y
162 -x+1/2,z+1/2,y
163 -x+1/2,-z+1/2,-y
164 x+1/2,-z+1/2,y
165 z+1/2,y+1/2,-x
166 z+1/2,-y+1/2,x
167 -z+1/2,y+1/2,x
168 -z+1/2,-y+1/2,-x
169 -x+1/2,-y+1/2,-z
170 x+1/2,y+1/2,-z
171 x+1/2,-y+1/2,z
172 -x+1/2,y+1/2,z
173 -z+1/2,-x+1/2,-y
174 -z+1/2,x+1/2,y
175 z+1/2,x+1/2,-y
176 z+1/2,-x+1/2,y
177 -y+1/2,-z+1/2,-x
178 y+1/2,-z+1/2,x
179 -y+1/2,z+1/2,x
180 y+1/2,z+1/2,-x
181 -y+1/2,-x+1/2,z
182 y+1/2,x+1/2,z
183 -y+1/2,x+1/2,-z
184 y+1/2,-x+1/2,-z
185 -x+1/2,-z+1/2,y
186 x+1/2,-z+1/2,-y
187 x+1/2,z+1/2,y
188 -x+1/2,z+1/2,-y
189 -z+1/2,-y+1/2,x
190 -z+1/2,y+1/2,-x
191 z+1/2,-y+1/2,-x
192 z+1/2,y+1/2,x

loop_
_atom_site_label
_atom_site_type_symbol
_atom_site_fract_x
_atom_site_fract_y
_atom_site_fract_z
_atom_site_adp_type
_atom_site_U_iso_or_equiv
_atom_site_site_symmetry_multiplicity
_atom_site_occupancy
_atom_site_calc_flag
Eu1 Eu 0.24340(11) 0 0 Uiso 0.0054(4) 24 1 d
Eu2 Eu 0 0 0 Uiso 0.0015(11) 4 1 d
Cu1 Cu 0.13670(5) 0.13670(5) 0.25436(13) Uiso 0.0083(4) 96 0.7696 d
Ni1 Ni 0.13670(5) 0.13670(5) 0.25436(13) Uiso 0.0083(4) 96 0.2304 d
Cu2 Cu 0 0.18523(9) 0.18523(9) Uiso 0.0104(8) 48 0.6068 d
Ni2 Ni 0 0.18523(9) 0.18523(9) Uiso 0.0104(8) 48 0.3932 d
Ni3 Ni 0.41377(10) 0.41377(10) 0.41377(10) Uiso 0.0095(10) 32 1 d
As1 As 0.5 0.16905(7) 0.16905(7) Uiso 0.0039(5) 48 1 d
As2 As 0.10934(7) 0.10934(7) 0.10934(7) Uiso 0.0066(7) 32 1 d
As3 As 0.25 0.25 0.25 Uiso 0.0023(9) 8 1 d
As4 As 0.5 0.5 0.5 Uiso 0.020(2) 4 1 d

loop_
_atom_type_symbol
_atom_type_scat_dispersion_real
_atom_type_scat_dispersion_imag
_atom_type_scat_source
As -0.9300 1.0051 'International Tables Vol C tables 4.2.6.8 and 6.1.1.1'
Cu -1.9646 0.5888 'International Tables Vol C tables 4.2.6.8 and 6.1.1.1'
Eu -8.9294 11.1857 'International Tables Vol C tables 4.2.6.8 and 6.1.1.1'
Ni -3.0029 0.5091 'International Tables Vol C tables 4.2.6.8 and 6.1.1.1'

loop_
_geom_angle_atom_site_label_1
_geom_angle_atom_site_label_2
_geom_angle_atom_site_label_3
_geom_angle_site_symmetry_1
_geom_angle_site_symmetry_3
_geom_angle
Eu2 Eu1 Cu1 . 5_555 93.24(5)
Eu2 Eu1 Cu1 . 6_555 93.24(5)
Eu2 Eu1 Cu1 . 21_555 93.24(5)
Eu2 Eu1 Cu1 . 22_555 93.24(5)
Eu2 Eu1 Ni1 . 5_555 93.24(5)
Eu2 Eu1 Ni1 . 6_555 93.24(5)
Eu2 Eu1 Ni1 . 21_555 93.24(5)
Eu2 Eu1 Ni1 . 22_555 93.24(5)
Eu2 Eu1 Cu2 . 5_555 72.57(4)
Eu2 Eu1 Cu2 . 6_555 72.57(4)
Eu2 Eu1 Cu2 . 9_555 72.57(4)
Eu2 Eu1 Cu2 . 11_555 72.57(4)
Eu2 Eu1 Ni2 . 5_555 72.57(4)
Eu2 Eu1 Ni2 . 6_555 72.57(4)
Eu2 Eu1 Ni2 . 9_555 72.57(4)
Eu2 Eu1 Ni2 . 11_555 72.57(4)
Eu2 Eu1 Ni3 . 49_544 144.41(3)
Eu2 Eu1 Ni3 . 52_555 144.41(3)
Eu2 Eu1 Ni3 . 61_545 144.41(3)
Eu2 Eu1 Ni3 . 63_554 144.41(3)
Eu2 Eu1 As1 . 151_555 117.38(4)
Eu2 Eu1 As1 . 152_545 117.38(4)
Eu2 Eu1 As1 . 106_555 117.38(4)
Eu2 Eu1 As1 . 108_554 117.38(4)
Eu2 Eu1 As2 . . 49.08(3)
Eu2 Eu1 As2 . 4_555 49.08(3)
Eu2 Eu1 As2 . 13_555 49.08(3)
Eu2 Eu1 As2 . 15_555 49.08(3)
Cu1 Eu1 Cu1 5_555 6_555 173.51(8)
Cu1 Eu1 Cu1 5_555 21_555 89.82(2)
Cu1 Eu1 Cu1 5_555 22_555 89.82(2)
Cu1 Eu1 Ni1 5_555 5_555 0.0(5)
Cu1 Eu1 Ni1 5_555 6_555 173.51(8)
Cu1 Eu1 Ni1 5_555 21_555 89.82(2)
Cu1 Eu1 Ni1 5_555 22_555 89.82(2)
Cu1 Eu1 Cu2 5_555 5_555 48.96(2)
Cu1 Eu1 Cu2 5_555 6_555 133.67(3)
Cu1 Eu1 Cu2 5_555 9_555 48.96(2)
Cu1 Eu1 Cu2 5_555 11_555 133.67(3)
Cu1 Eu1 Ni2 5_555 5_555 48.96(2)
Cu1 Eu1 Ni2 5_555 6_555 133.67(3)
Cu1 Eu1 Ni2 5_555 9_555 48.96(2)
Cu1 Eu1 Ni2 5_555 11_555 133.67(3)
Cu1 Eu1 Ni3 5_555 49_544 122.35(7)
Cu1 Eu1 Ni3 5_555 52_555 51.16(5)
Cu1 Eu1 Ni3 5_555 61_545 87.36(5)
Cu1 Eu1 Ni3 5_555 63_554 87.36(5)
Cu1 Eu1 As1 5_555 151_555 49.24(3)
Cu1 Eu1 As1 5_555 152_545 126.93(4)
Cu1 Eu1 As1 5_555 106_555 49.24(3)
Cu1 Eu1 As1 5_555 108_554 126.93(4)
Cu1 Eu1 As2 5_555 . 44.17(4)
Cu1 Eu1 As2 5_555 4_555 142.32(7)
Cu1 Eu1 As2 5_555 13_555 92.12(4)
Cu1 Eu1 As2 5_555 15_555 92.12(4)
Cu1 Eu1 Cu1 6_555 21_555 89.82(2)
Cu1 Eu1 Cu1 6_555 22_555 89.82(2)
Cu1 Eu1 Ni1 6_555 5_555 173.51(8)
Cu1 Eu1 Ni1 6_555 6_555 0.0(5)
Cu1 Eu1 Ni1 6_555 21_555 89.82(2)
Cu1 Eu1 Ni1 6_555 22_555 89.82(2)
Cu1 Eu1 Cu2 6_555 5_555 133.67(3)
Cu1 Eu1 Cu2 6_555 6_555 48.96(2)
Cu1 Eu1 Cu2 6_555 9_555 133.67(3)
Cu1 Eu1 Cu2 6_555 11_555 48.96(2)
Cu1 Eu1 Ni2 6_555 5_555 133.67(3)
Cu1 Eu1 Ni2 6_555 6_555 48.96(2)
Cu1 Eu1 Ni2 6_555 9_555 133.67(3)
Cu1 Eu1 Ni2 6_555 11_555 48.96(2)
Cu1 Eu1 Ni3 6_555 49_544 51.16(5)
Cu1 Eu1 Ni3 6_555 52_555 122.35(7)
Cu1 Eu1 Ni3 6_555 61_545 87.36(5)
Cu1 Eu1 Ni3 6_555 63_554 87.36(5)
Cu1 Eu1 As1 6_555 151_555 126.93(4)
Cu1 Eu1 As1 6_555 152_545 49.24(3)
Cu1 Eu1 As1 6_555 106_555 126.93(4)
Cu1 Eu1 As1 6_555 108_554 49.24(3)
Cu1 Eu1 As2 6_555 . 142.32(7)
Cu1 Eu1 As2 6_555 4_555 44.17(4)
Cu1 Eu1 As2 6_555 13_555 92.12(4)
Cu1 Eu1 As2 6_555 15_555 92.12(4)
Cu1 Eu1 Cu1 21_555 22_555 173.51(8)
Cu1 Eu1 Ni1 21_555 5_555 89.82(2)
Cu1 Eu1 Ni1 21_555 6_555 89.82(2)
Cu1 Eu1 Ni1 21_555 21_555 0.0(5)
Cu1 Eu1 Ni1 21_555 22_555 173.51(8)
Cu1 Eu1 Cu2 21_555 5_555 133.67(3)
Cu1 Eu1 Cu2 21_555 6_555 48.96(2)
Cu1 Eu1 Cu2 21_555 9_555 48.96(2)
Cu1 Eu1 Cu2 21_555 11_555 133.67(3)
Cu1 Eu1 Ni2 21_555 5_555 133.67(3)
Cu1 Eu1 Ni2 21_555 6_555 48.96(2)
Cu1 Eu1 Ni2 21_555 9_555 48.96(2)
Cu1 Eu1 Ni2 21_555 11_555 133.67(3)
Cu1 Eu1 Ni3 21_555 49_544 87.36(5)
Cu1 Eu1 Ni3 21_555 52_555 87.36(5)
Cu1 Eu1 Ni3 21_555 61_545 122.35(7)
Cu1 Eu1 Ni3 21_555 63_554 51.16(5)
Cu1 Eu1 As1 21_555 151_555 126.93(4)
Cu1 Eu1 As1 21_555 152_545 49.24(3)
Cu1 Eu1 As1 21_555 106_555 49.24(3)
Cu1 Eu1 As1 21_555 108_554 126.93(4)
Cu1 Eu1 As2 21_555 . 92.12(4)
Cu1 Eu1 As2 21_555 4_555 92.12(4)
Cu1 Eu1 As2 21_555 13_555 44.17(4)
Cu1 Eu1 As2 21_555 15_555 142.32(7)
Cu1 Eu1 Ni1 22_555 5_555 89.82(2)
Cu1 Eu1 Ni1 22_555 6_555 89.82(2)
Cu1 Eu1 Ni1 22_555 21_555 173.51(8)
Cu1 Eu1 Ni1 22_555 22_555 0.0(5)
Cu1 Eu1 Cu2 22_555 5_555 48.96(2)
Cu1 Eu1 Cu2 22_555 6_555 133.67(3)
Cu1 Eu1 Cu2 22_555 9_555 133.67(3)
Cu1 Eu1 Cu2 22_555 11_555 48.96(2)
Cu1 Eu1 Ni2 22_555 5_555 48.96(2)
Cu1 Eu1 Ni2 22_555 6_555 133.67(3)
Cu1 Eu1 Ni2 22_555 9_555 133.67(3)
Cu1 Eu1 Ni2 22_555 11_555 48.96(2)
Cu1 Eu1 Ni3 22_555 49_544 87.36(5)
Cu1 Eu1 Ni3 22_555 52_555 87.36(5)
Cu1 Eu1 Ni3 22_555 61_545 51.16(5)
Cu1 Eu1 Ni3 22_555 63_554 122.35(7)
Cu1 Eu1 As1 22_555 151_555 49.24(3)
Cu1 Eu1 As1 22_555 152_545 126.93(4)
Cu1 Eu1 As1 22_555 106_555 126.93(4)
Cu1 Eu1 As1 22_555 108_554 49.24(3)
Cu1 Eu1 As2 22_555 . 92.12(4)
Cu1 Eu1 As2 22_555 4_555 92.12(4)
Cu1 Eu1 As2 22_555 13_555 142.32(7)
Cu1 Eu1 As2 22_555 15_555 44.17(4)
Ni1 Eu1 Ni1 5_555 6_555 173.51(8)
Ni1 Eu1 Ni1 5_555 21_555 89.82(2)
Ni1 Eu1 Ni1 5_555 22_555 89.82(2)
Ni1 Eu1 Cu2 5_555 5_555 48.96(2)
Ni1 Eu1 Cu2 5_555 6_555 133.67(3)
Ni1 Eu1 Cu2 5_555 9_555 48.96(2)
Ni1 Eu1 Cu2 5_555 11_555 133.67(3)
Ni1 Eu1 Ni2 5_555 5_555 48.96(2)
Ni1 Eu1 Ni2 5_555 6_555 133.67(3)
Ni1 Eu1 Ni2 5_555 9_555 48.96(2)
Ni1 Eu1 Ni2 5_555 11_555 133.67(3)
Ni1 Eu1 Ni3 5_555 49_544 122.35(7)
Ni1 Eu1 Ni3 5_555 52_555 51.16(5)
Ni1 Eu1 Ni3 5_555 61_545 87.36(5)
Ni1 Eu1 Ni3 5_555 63_554 87.36(5)
Ni1 Eu1 As1 5_555 151_555 49.24(3)
Ni1 Eu1 As1 5_555 152_545 126.93(4)
Ni1 Eu1 As1 5_555 106_555 49.24(3)
Ni1 Eu1 As1 5_555 108_554 126.93(4)
Ni1 Eu1 As2 5_555 . 44.17(4)
Ni1 Eu1 As2 5_555 4_555 142.32(7)
Ni1 Eu1 As2 5_555 13_555 92.12(4)
Ni1 Eu1 As2 5_555 15_555 92.12(4)
Ni1 Eu1 Ni1 6_555 21_555 89.82(2)
Ni1 Eu1 Ni1 6_555 22_555 89.82(2)
Ni1 Eu1 Cu2 6_555 5_555 133.67(3)
Ni1 Eu1 Cu2 6_555 6_555 48.96(2)
Ni1 Eu1 Cu2 6_555 9_555 133.67(3)
Ni1 Eu1 Cu2 6_555 11_555 48.96(2)
Ni1 Eu1 Ni2 6_555 5_555 133.67(3)
Ni1 Eu1 Ni2 6_555 6_555 48.96(2)
Ni1 Eu1 Ni2 6_555 9_555 133.67(3)
Ni1 Eu1 Ni2 6_555 11_555 48.96(2)
Ni1 Eu1 Ni3 6_555 49_544 51.16(5)
Ni1 Eu1 Ni3 6_555 52_555 122.35(7)
Ni1 Eu1 Ni3 6_555 61_545 87.36(5)
Ni1 Eu1 Ni3 6_555 63_554 87.36(5)
Ni1 Eu1 As1 6_555 151_555 126.93(4)
Ni1 Eu1 As1 6_555 152_545 49.24(3)
Ni1 Eu1 As1 6_555 106_555 126.93(4)
Ni1 Eu1 As1 6_555 108_554 49.24(3)
Ni1 Eu1 As2 6_555 . 142.32(7)
Ni1 Eu1 As2 6_555 4_555 44.17(4)
Ni1 Eu1 As2 6_555 13_555 92.12(4)
Ni1 Eu1 As2 6_555 15_555 92.12(4)
Ni1 Eu1 Ni1 21_555 22_555 173.51(8)
Ni1 Eu1 Cu2 21_555 5_555 133.67(3)
Ni1 Eu1 Cu2 21_555 6_555 48.96(2)
Ni1 Eu1 Cu2 21_555 9_555 48.96(2)
Ni1 Eu1 Cu2 21_555 11_555 133.67(3)
Ni1 Eu1 Ni2 21_555 5_555 133.67(3)
Ni1 Eu1 Ni2 21_555 6_555 48.96(2)
Ni1 Eu1 Ni2 21_555 9_555 48.96(2)
Ni1 Eu1 Ni2 21_555 11_555 133.67(3)
Ni1 Eu1 Ni3 21_555 49_544 87.36(5)
Ni1 Eu1 Ni3 21_555 52_555 87.36(5)
Ni1 Eu1 Ni3 21_555 61_545 122.35(7)
Ni1 Eu1 Ni3 21_555 63_554 51.16(5)
Ni1 Eu1 As1 21_555 151_555 126.93(4)
Ni1 Eu1 As1 21_555 152_545 49.24(3)
Ni1 Eu1 As1 21_555 106_555 49.24(3)
Ni1 Eu1 As1 21_555 108_554 126.93(4)
Ni1 Eu1 As2 21_555 . 92.12(4)
Ni1 Eu1 As2 21_555 4_555 92.12(4)
Ni1 Eu1 As2 21_555 13_555 44.17(4)
Ni1 Eu1 As2 21_555 15_555 142.32(7)
Ni1 Eu1 Cu2 22_555 5_555 48.96(2)
Ni1 Eu1 Cu2 22_555 6_555 133.67(3)
Ni1 Eu1 Cu2 22_555 9_555 133.67(3)
Ni1 Eu1 Cu2 22_555 11_555 48.96(2)
Ni1 Eu1 Ni2 22_555 5_555 48.96(2)
Ni1 Eu1 Ni2 22_555 6_555 133.67(3)
Ni1 Eu1 Ni2 22_555 9_555 133.67(3)
Ni1 Eu1 Ni2 22_555 11_555 48.96(2)
Ni1 Eu1 Ni3 22_555 49_544 87.36(5)
Ni1 Eu1 Ni3 22_555 52_555 87.36(5)
Ni1 Eu1 Ni3 22_555 61_545 51.16(5)
Ni1 Eu1 Ni3 22_555 63_554 122.35(7)
Ni1 Eu1 As1 22_555 151_555 49.24(3)
Ni1 Eu1 As1 22_555 152_545 126.93(4)
Ni1 Eu1 As1 22_555 106_555 126.93(4)
Ni1 Eu1 As1 22_555 108_554 49.24(3)
Ni1 Eu1 As2 22_555 . 92.12(4)
Ni1 Eu1 As2 22_555 4_555 92.12(4)
Ni1 Eu1 As2 22_555 13_555 142.32(7)
Ni1 Eu1 As2 22_555 15_555 44.17(4)
Cu2 Eu1 Cu2 5_555 6_555 145.13(7)
Cu2 Eu1 Cu2 5_555 9_555 84.85(2)
Cu2 Eu1 Cu2 5_555 11_555 84.85(2)
Cu2 Eu1 Ni2 5_555 5_555 0.0(5)
Cu2 Eu1 Ni2 5_555 6_555 145.13(7)
Cu2 Eu1 Ni2 5_555 9_555 84.85(2)
Cu2 Eu1 Ni2 5_555 11_555 84.85(2)
Cu2 Eu1 Ni3 5_555 49_544 129.52(5)
Cu2 Eu1 Ni3 5_555 52_555 81.43(4)
Cu2 Eu1 Ni3 5_555 61_545 81.43(4)
Cu2 Eu1 Ni3 5_555 63_554 129.52(5)
Cu2 Eu1 As1 5_555 151_555 44.81(3)
Cu2 Eu1 As1 5_555 152_545 170.06(7)
Cu2 Eu1 As1 5_555 106_555 97.920(14)
Cu2 Eu1 As1 5_555 108_554 97.920(14)
Cu2 Eu1 As2 5_555 . 45.09(3)
Cu2 Eu1 As2 5_555 4_555 108.27(5)
Cu2 Eu1 As2 5_555 13_555 108.27(5)
Cu2 Eu1 As2 5_555 15_555 45.09(3)
Cu2 Eu1 Cu2 6_555 9_555 84.85(2)
Cu2 Eu1 Cu2 6_555 11_555 84.85(2)
Cu2 Eu1 Ni2 6_555 5_555 145.13(7)
Cu2 Eu1 Ni2 6_555 6_555 0.0(5)
Cu2 Eu1 Ni2 6_555 9_555 84.85(2)
Cu2 Eu1 Ni2 6_555 11_555 84.85(2)
Cu2 Eu1 Ni3 6_555 49_544 81.43(4)
Cu2 Eu1 Ni3 6_555 52_555 129.52(5)
Cu2 Eu1 Ni3 6_555 61_545 129.52(5)
Cu2 Eu1 Ni3 6_555 63_554 81.43(4)
Cu2 Eu1 As1 6_555 151_555 170.06(7)
Cu2 Eu1 As1 6_555 152_545 44.81(3)
Cu2 Eu1 As1 6_555 106_555 97.920(14)
Cu2 Eu1 As1 6_555 108_554 97.920(14)
Cu2 Eu1 As2 6_555 . 108.27(5)
Cu2 Eu1 As2 6_555 4_555 45.09(3)
Cu2 Eu1 As2 6_555 13_555 45.09(3)
Cu2 Eu1 As2 6_555 15_555 108.27(5)
Cu2 Eu1 Cu2 9_555 11_555 145.13(7)
Cu2 Eu1 Ni2 9_555 5_555 84.85(2)
Cu2 Eu1 Ni2 9_555 6_555 84.85(2)
Cu2 Eu1 Ni2 9_555 9_555 0.0(5)
Cu2 Eu1 Ni2 9_555 11_555 145.13(7)
Cu2 Eu1 Ni3 9_555 49_544 129.52(5)
Cu2 Eu1 Ni3 9_555 52_555 81.43(4)
Cu2 Eu1 Ni3 9_555 61_545 129.52(5)
Cu2 Eu1 Ni3 9_555 63_554 81.43(4)
Cu2 Eu1 As1 9_555 151_555 97.920(14)
Cu2 Eu1 As1 9_555 152_545 97.920(14)
Cu2 Eu1 As1 9_555 106_555 44.81(3)
Cu2 Eu1 As1 9_555 108_554 170.06(7)
Cu2 Eu1 As2 9_555 . 45.09(3)
Cu2 Eu1 As2 9_555 4_555 108.27(5)
Cu2 Eu1 As2 9_555 13_555 45.09(3)
Cu2 Eu1 As2 9_555 15_555 108.27(5)
Cu2 Eu1 Ni2 11_555 5_555 84.85(2)
Cu2 Eu1 Ni2 11_555 6_555 84.85(2)
Cu2 Eu1 Ni2 11_555 9_555 145.13(7)
Cu2 Eu1 Ni2 11_555 11_555 0.0(5)
Cu2 Eu1 Ni3 11_555 49_544 81.43(4)
Cu2 Eu1 Ni3 11_555 52_555 129.52(5)
Cu2 Eu1 Ni3 11_555 61_545 81.43(4)
Cu2 Eu1 Ni3 11_555 63_554 129.52(5)
Cu2 Eu1 As1 11_555 151_555 97.920(14)
Cu2 Eu1 As1 11_555 152_545 97.920(14)
Cu2 Eu1 As1 11_555 106_555 170.06(7)
Cu2 Eu1 As1 11_555 108_554 44.81(3)
Cu2 Eu1 As2 11_555 . 108.27(5)
Cu2 Eu1 As2 11_555 4_555 45.09(3)
Cu2 Eu1 As2 11_555 13_555 108.27(5)
Cu2 Eu1 As2 11_555 15_555 45.09(3)
Ni2 Eu1 Ni2 5_555 6_555 145.13(7)
Ni2 Eu1 Ni2 5_555 9_555 84.85(2)
Ni2 Eu1 Ni2 5_555 11_555 84.85(2)
Ni2 Eu1 Ni3 5_555 49_544 129.52(5)
Ni2 Eu1 Ni3 5_555 52_555 81.43(4)
Ni2 Eu1 Ni3 5_555 61_545 81.43(4)
Ni2 Eu1 Ni3 5_555 63_554 129.52(5)
Ni2 Eu1 As1 5_555 151_555 44.81(3)
Ni2 Eu1 As1 5_555 152_545 170.06(7)
Ni2 Eu1 As1 5_555 106_555 97.920(14)
Ni2 Eu1 As1 5_555 108_554 97.920(14)
Ni2 Eu1 As2 5_555 . 45.09(3)
Ni2 Eu1 As2 5_555 4_555 108.27(5)
Ni2 Eu1 As2 5_555 13_555 108.27(5)
Ni2 Eu1 As2 5_555 15_555 45.09(3)
Ni2 Eu1 Ni2 6_555 9_555 84.85(2)
Ni2 Eu1 Ni2 6_555 11_555 84.85(2)
Ni2 Eu1 Ni3 6_555 49_544 81.43(4)
Ni2 Eu1 Ni3 6_555 52_555 129.52(5)
Ni2 Eu1 Ni3 6_555 61_545 129.52(5)
Ni2 Eu1 Ni3 6_555 63_554 81.43(4)
Ni2 Eu1 As1 6_555 151_555 170.06(7)
Ni2 Eu1 As1 6_555 152_545 44.81(3)
Ni2 Eu1 As1 6_555 106_555 97.920(14)
Ni2 Eu1 As1 6_555 108_554 97.920(14)
Ni2 Eu1 As2 6_555 . 108.27(5)
Ni2 Eu1 As2 6_555 4_555 45.09(3)
Ni2 Eu1 As2 6_555 13_555 45.09(3)
Ni2 Eu1 As2 6_555 15_555 108.27(5)
Ni2 Eu1 Ni2 9_555 11_555 145.13(7)
Ni2 Eu1 Ni3 9_555 49_544 129.52(5)
Ni2 Eu1 Ni3 9_555 52_555 81.43(4)
Ni2 Eu1 Ni3 9_555 61_545 129.52(5)
Ni2 Eu1 Ni3 9_555 63_554 81.43(4)
Ni2 Eu1 As1 9_555 151_555 97.920(14)
Ni2 Eu1 As1 9_555 152_545 97.920(14)
Ni2 Eu1 As1 9_555 106_555 44.81(3)
Ni2 Eu1 As1 9_555 108_554 170.06(7)
Ni2 Eu1 As2 9_555 . 45.09(3)
Ni2 Eu1 As2 9_555 4_555 108.27(5)
Ni2 Eu1 As2 9_555 13_555 45.09(3)
Ni2 Eu1 As2 9_555 15_555 108.27(5)
Ni2 Eu1 Ni3 11_555 49_544 81.43(4)
Ni2 Eu1 Ni3 11_555 52_555 129.52(5)
Ni2 Eu1 Ni3 11_555 61_545 81.43(4)
Ni2 Eu1 Ni3 11_555 63_554 129.52(5)
Ni2 Eu1 As1 11_555 151_555 97.920(14)
Ni2 Eu1 As1 11_555 152_545 97.920(14)
Ni2 Eu1 As1 11_555 106_555 170.06(7)
Ni2 Eu1 As1 11_555 108_554 44.81(3)
Ni2 Eu1 As2 11_555 . 108.27(5)
Ni2 Eu1 As2 11_555 4_555 45.09(3)
Ni2 Eu1 As2 11_555 13_555 108.27(5)
Ni2 Eu1 As2 11_555 15_555 45.09(3)
Ni3 Eu1 Ni3 49_544 52_555 71.19(5)
Ni3 Eu1 Ni3 49_544 61_545 48.61(4)
Ni3 Eu1 Ni3 49_544 63_554 48.61(4)
Ni3 Eu1 As1 49_544 151_555 89.51(5)
Ni3 Eu1 As1 49_544 152_545 42.32(4)
Ni3 Eu1 As1 49_544 106_555 89.51(5)
Ni3 Eu1 As1 49_544 108_554 42.32(4)
Ni3 Eu1 As2 49_544 . 166.52(5)
Ni3 Eu1 As2 49_544 4_555 95.33(3)
Ni3 Eu1 As2 49_544 13_555 122.19(3)
Ni3 Eu1 As2 49_544 15_555 122.19(3)
Ni3 Eu1 Ni3 52_555 61_545 48.61(4)
Ni3 Eu1 Ni3 52_555 63_554 48.61(4)
Ni3 Eu1 As1 52_555 151_555 42.32(4)
Ni3 Eu1 As1 52_555 152_545 89.51(5)
Ni3 Eu1 As1 52_555 106_555 42.32(4)
Ni3 Eu1 As1 52_555 108_554 89.51(5)
Ni3 Eu1 As2 52_555 . 95.33(3)
Ni3 Eu1 As2 52_555 4_555 166.52(5)
Ni3 Eu1 As2 52_555 13_555 122.19(3)
Ni3 Eu1 As2 52_555 15_555 122.19(3)
Ni3 Eu1 Ni3 61_545 63_554 71.19(5)
Ni3 Eu1 As1 61_545 151_555 42.32(4)
Ni3 Eu1 As1 61_545 152_545 89.51(5)
Ni3 Eu1 As1 61_545 106_555 89.51(5)
Ni3 Eu1 As1 61_545 108_554 42.32(4)
Ni3 Eu1 As2 61_545 . 122.19(3)
Ni3 Eu1 As2 61_545 4_555 122.19(3)
Ni3 Eu1 As2 61_545 13_555 166.52(5)
Ni3 Eu1 As2 61_545 15_555 95.33(3)
Ni3 Eu1 As1 63_554 151_555 89.51(5)
Ni3 Eu1 As1 63_554 152_545 42.32(4)
Ni3 Eu1 As1 63_554 106_555 42.32(4)
Ni3 Eu1 As1 63_554 108_554 89.51(5)
Ni3 Eu1 As2 63_554 . 122.19(3)
Ni3 Eu1 As2 63_554 4_555 122.19(3)
Ni3 Eu1 As2 63_554 13_555 95.33(3)
Ni3 Eu1 As2 63_554 15_555 166.52(5)
As1 Eu1 As1 151_555 152_545 125.24(7)
As1 Eu1 As1 151_555 106_555 77.79(3)
As1 Eu1 As1 151_555 108_554 77.79(3)
As1 Eu1 As2 151_555 . 80.03(3)
As1 Eu1 As2 151_555 4_555 140.87(3)
As1 Eu1 As2 151_555 13_555 140.87(3)
As1 Eu1 As2 151_555 15_555 80.03(3)
As1 Eu1 As1 152_545 106_555 77.79(3)
As1 Eu1 As1 152_545 108_554 77.79(3)
As1 Eu1 As2 152_545 . 140.87(3)
As1 Eu1 As2 152_545 4_555 80.03(3)
As1 Eu1 As2 152_545 13_555 80.03(3)
As1 Eu1 As2 152_545 15_555 140.87(3)
As1 Eu1 As1 106_555 108_554 125.24(7)
As1 Eu1 As2 106_555 . 80.03(3)
As1 Eu1 As2 106_555 4_555 140.87(3)
As1 Eu1 As2 106_555 13_555 80.03(3)
As1 Eu1 As2 106_555 15_555 140.87(3)
As1 Eu1 As2 108_554 . 140.87(3)
As1 Eu1 As2 108_554 4_555 80.03(3)
As1 Eu1 As2 108_554 13_555 140.87(3)
As1 Eu1 As2 108_554 15_555 80.03(3)
As2 Eu1 As2 . 4_555 98.15(5)
As2 Eu1 As2 . 13_555 64.59(4)
As2 Eu1 As2 . 15_555 64.59(4)
As2 Eu1 As2 4_555 13_555 64.59(4)
As2 Eu1 As2 4_555 15_555 64.59(4)
As2 Eu1 As2 13_555 15_555 98.15(5)
Eu1 Eu2 Eu1 . 2_555 180.0(5)
Eu1 Eu2 Eu1 . 5_555 90
Eu1 Eu2 Eu1 . 6_555 90
Eu1 Eu2 Eu1 . 9_555 90
Eu1 Eu2 Eu1 . 10_555 90
Eu1 Eu2 As2 . . 54.74(2)
Eu1 Eu2 As2 . 2_555 125.26(2)
Eu1 Eu2 As2 . 3_555 125.26(2)
Eu1 Eu2 As2 . 4_555 54.74(2)
Eu1 Eu2 As2 . 13_555 54.74(2)
Eu1 Eu2 As2 . 14_555 125.26(2)
Eu1 Eu2 As2 . 15_555 54.74(2)
Eu1 Eu2 As2 . 16_555 125.26(2)
Eu1 Eu2 Eu1 2_555 5_555 90
Eu1 Eu2 Eu1 2_555 6_555 90
Eu1 Eu2 Eu1 2_555 9_555 90
Eu1 Eu2 Eu1 2_555 10_555 90
Eu1 Eu2 As2 2_555 . 125.26(2)
Eu1 Eu2 As2 2_555 2_555 54.74(2)
Eu1 Eu2 As2 2_555 3_555 54.74(2)
Eu1 Eu2 As2 2_555 4_555 125.26(2)
Eu1 Eu2 As2 2_555 13_555 125.26(2)
Eu1 Eu2 As2 2_555 14_555 54.74(2)
Eu1 Eu2 As2 2_555 15_555 125.26(2)
Eu1 Eu2 As2 2_555 16_555 54.74(2)
Eu1 Eu2 Eu1 5_555 6_555 180.0(5)
Eu1 Eu2 Eu1 5_555 9_555 90
Eu1 Eu2 Eu1 5_555 10_555 90
Eu1 Eu2 As2 5_555 . 54.74(2)
Eu1 Eu2 As2 5_555 2_555 125.26(2)
Eu1 Eu2 As2 5_555 3_555 54.74(2)
Eu1 Eu2 As2 5_555 4_555 125.26(2)
Eu1 Eu2 As2 5_555 13_555 54.74(2)
Eu1 Eu2 As2 5_555 14_555 125.26(2)
Eu1 Eu2 As2 5_555 15_555 125.26(2)
Eu1 Eu2 As2 5_555 16_555 54.74(2)
Eu1 Eu2 Eu1 6_555 9_555 90
Eu1 Eu2 Eu1 6_555 10_555 90
Eu1 Eu2 As2 6_555 . 125.26(2)
Eu1 Eu2 As2 6_555 2_555 54.74(2)
Eu1 Eu2 As2 6_555 3_555 125.26(2)
Eu1 Eu2 As2 6_555 4_555 54.74(2)
Eu1 Eu2 As2 6_555 13_555 125.26(2)
Eu1 Eu2 As2 6_555 14_555 54.74(2)
Eu1 Eu2 As2 6_555 15_555 54.74(2)
Eu1 Eu2 As2 6_555 16_555 125.26(2)
Eu1 Eu2 Eu1 9_555 10_555 180.0(5)
Eu1 Eu2 As2 9_555 . 54.74(2)
Eu1 Eu2 As2 9_555 2_555 54.74(2)
Eu1 Eu2 As2 9_555 3_555 125.26(2)
Eu1 Eu2 As2 9_555 4_555 125.26(2)
Eu1 Eu2 As2 9_555 13_555 125.26(2)
Eu1 Eu2 As2 9_555 14_555 125.26(2)
Eu1 Eu2 As2 9_555 15_555 54.74(2)
Eu1 Eu2 As2 9_555 16_555 54.74(2)
Eu1 Eu2 As2 10_555 . 125.26(2)
Eu1 Eu2 As2 10_555 2_555 125.26(2)
Eu1 Eu2 As2 10_555 3_555 54.74(2)
Eu1 Eu2 As2 10_555 4_555 54.74(2)
Eu1 Eu2 As2 10_555 13_555 54.74(2)
Eu1 Eu2 As2 10_555 14_555 54.74(2)
Eu1 Eu2 As2 10_555 15_555 125.26(2)
Eu1 Eu2 As2 10_555 16_555 125.26(2)
As2 Eu2 As2 . 2_555 109.47(3)
As2 Eu2 As2 . 3_555 109.47(3)
As2 Eu2 As2 . 4_555 109.47(3)
As2 Eu2 As2 . 13_555 70.53(3)
As2 Eu2 As2 . 14_555 180.0(5)
As2 Eu2 As2 . 15_555 70.53(3)
As2 Eu2 As2 . 16_555 70.53(3)
As2 Eu2 As2 2_555 3_555 109.47(3)
As2 Eu2 As2 2_555 4_555 109.47(3)
As2 Eu2 As2 2_555 13_555 180.0(5)
As2 Eu2 As2 2_555 14_555 70.53(3)
As2 Eu2 As2 2_555 15_555 70.53(3)
As2 Eu2 As2 2_555 16_555 70.53(3)
As2 Eu2 As2 3_555 4_555 109.47(3)
As2 Eu2 As2 3_555 13_555 70.53(3)
As2 Eu2 As2 3_555 14_555 70.53(3)
As2 Eu2 As2 3_555 15_555 180.0(5)
As2 Eu2 As2 3_555 16_555 70.53(3)
As2 Eu2 As2 4_555 13_555 70.53(3)
As2 Eu2 As2 4_555 14_555 70.53(3)
As2 Eu2 As2 4_555 15_555 70.53(3)
As2 Eu2 As2 4_555 16_555 180.0(5)
As2 Eu2 As2 13_555 14_555 109.47(3)
As2 Eu2 As2 13_555 15_555 109.47(3)
As2 Eu2 As2 13_555 16_555 109.47(3)
As2 Eu2 As2 14_555 15_555 109.47(3)
As2 Eu2 As2 14_555 16_555 109.47(3)
As2 Eu2 As2 15_555 16_555 109.47(3)
Eu1 Cu1 Cu1 9_555 5_555 117.33(7)
Eu1 Cu1 Cu1 9_555 104_555 122.63(7)
Eu1 Cu1 Cu1 9_555 9_555 117.33(7)
Eu1 Cu1 Cu1 9_555 59_555 122.63(7)
Eu1 Cu1 Ni1 9_555 . 0
Eu1 Cu1 Ni1 9_555 5_555 117.33(7)
Eu1 Cu1 Ni1 9_555 104_555 122.63(7)
Eu1 Cu1 Ni1 9_555 9_555 117.33(7)
Eu1 Cu1 Ni1 9_555 59_555 122.63(7)
Eu1 Cu1 Cu2 9_555 . 65.69(4)
Eu1 Cu1 Cu2 9_555 5_555 65.69(4)
Eu1 Cu1 Ni2 9_555 . 65.69(4)
Eu1 Cu1 Ni2 9_555 5_555 65.69(4)
Eu1 Cu1 Ni3 9_555 146_555 69.12(5)
Eu1 Cu1 As1 9_555 99_555 64.32(4)
Eu1 Cu1 As1 9_555 54_555 64.32(4)
Eu1 Cu1 As2 9_555 . 71.82(5)
Eu1 Cu1 As3 9_555 . 175.20(9)
Cu1 Cu1 Cu1 5_555 104_555 90.00(6)
Cu1 Cu1 Cu1 5_555 9_555 60.00(5)
Cu1 Cu1 Cu1 5_555 59_555 120.00(5)
Cu1 Cu1 Ni1 5_555 . 0
Cu1 Cu1 Ni1 5_555 5_555 0.0(5)
Cu1 Cu1 Ni1 5_555 104_555 90.00(6)
Cu1 Cu1 Ni1 5_555 9_555 60.00(5)
Cu1 Cu1 Ni1 5_555 59_555 120.00(5)
Cu1 Cu1 Cu2 5_555 . 107.30(8)
Cu1 Cu1 Cu2 5_555 5_555 58.82(5)
Cu1 Cu1 Ni2 5_555 . 107.30(8)
Cu1 Cu1 Ni2 5_555 5_555 58.82(5)
Cu1 Cu1 Ni3 5_555 146_555 148.18(6)
Cu1 Cu1 As1 5_555 99_555 160.50(8)
Cu1 Cu1 As1 5_555 54_555 101.27(4)
Cu1 Cu1 As2 5_555 . 56.34(6)
Cu1 Cu1 As3 5_555 . 58.73(3)
Cu1 Cu1 Cu1 104_555 9_555 120.00(5)
Cu1 Cu1 Cu1 104_555 59_555 60.00(6)
Cu1 Cu1 Ni1 104_555 . 0
Cu1 Cu1 Ni1 104_555 5_555 90.00(6)
Cu1 Cu1 Ni1 104_555 104_555 0.0(5)
Cu1 Cu1 Ni1 104_555 9_555 120.00(5)
Cu1 Cu1 Ni1 104_555 59_555 60.00(6)
Cu1 Cu1 Cu2 104_555 . 154.92(8)
Cu1 Cu1 Cu2 104_555 5_555 95.20(5)
Cu1 Cu1 Ni2 104_555 . 154.92(8)
Cu1 Cu1 Ni2 104_555 5_555 95.20(5)
Cu1 Cu1 Ni3 104_555 146_555 63.83(7)
Cu1 Cu1 As1 104_555 99_555 105.41(9)
Cu1 Cu1 As1 104_555 54_555 61.22(5)
Cu1 Cu1 As2 104_555 . 144.30(7)
Cu1 Cu1 As3 104_555 . 61.28(4)
Cu1 Cu1 Cu1 9_555 59_555 90.00(6)
Cu1 Cu1 Ni1 9_555 . 0
Cu1 Cu1 Ni1 9_555 5_555 60.00(5)
Cu1 Cu1 Ni1 9_555 104_555 120.00(5)
Cu1 Cu1 Ni1 9_555 9_555 0.0(5)
Cu1 Cu1 Ni1 9_555 59_555 90.00(6)
Cu1 Cu1 Cu2 9_555 . 58.82(5)
Cu1 Cu1 Cu2 9_555 5_555 107.30(8)
Cu1 Cu1 Ni2 9_555 . 58.82(5)
Cu1 Cu1 Ni2 9_555 5_555 107.30(8)
Cu1 Cu1 Ni3 9_555 146_555 148.18(6)
Cu1 Cu1 As1 9_555 99_555 101.27(4)
Cu1 Cu1 As1 9_555 54_555 160.50(8)
Cu1 Cu1 As2 9_555 . 56.34(6)
Cu1 Cu1 As3 9_555 . 58.73(3)
Cu1 Cu1 Ni1 59_555 . 0
Cu1 Cu1 Ni1 59_555 5_555 120.00(5)
Cu1 Cu1 Ni1 59_555 104_555 60.00(6)
Cu1 Cu1 Ni1 59_555 9_555 90.00(6)
Cu1 Cu1 Ni1 59_555 59_555 0.0(5)
Cu1 Cu1 Cu2 59_555 . 95.20(5)
Cu1 Cu1 Cu2 59_555 5_555 154.92(8)
Cu1 Cu1 Ni2 59_555 . 95.20(5)
Cu1 Cu1 Ni2 59_555 5_555 154.92(8)
Cu1 Cu1 Ni3 59_555 146_555 63.83(7)
Cu1 Cu1 As1 59_555 99_555 61.22(5)
Cu1 Cu1 As1 59_555 54_555 105.41(9)
Cu1 Cu1 As2 59_555 . 144.30(7)
Cu1 Cu1 As3 59_555 . 61.28(4)
Ni1 Cu1 Ni1 . 5_555 0
Ni1 Cu1 Ni1 . 104_555 0
Ni1 Cu1 Ni1 . 9_555 0
Ni1 Cu1 Ni1 . 59_555 0
Ni1 Cu1 Cu2 . . 0
Ni1 Cu1 Cu2 . 5_555 0
Ni1 Cu1 Ni2 . . 0
Ni1 Cu1 Ni2 . 5_555 0
Ni1 Cu1 Ni3 . 146_555 0
Ni1 Cu1 As1 . 99_555 0
Ni1 Cu1 As1 . 54_555 0
Ni1 Cu1 As2 . . 0
Ni1 Cu1 As3 . . 0
Ni1 Cu1 Ni1 5_555 104_555 90.00(6)
Ni1 Cu1 Ni1 5_555 9_555 60.00(5)
Ni1 Cu1 Ni1 5_555 59_555 120.00(5)
Ni1 Cu1 Cu2 5_555 . 107.30(8)
Ni1 Cu1 Cu2 5_555 5_555 58.82(5)
Ni1 Cu1 Ni2 5_555 . 107.30(8)
Ni1 Cu1 Ni2 5_555 5_555 58.82(5)
Ni1 Cu1 Ni3 5_555 146_555 148.18(6)
Ni1 Cu1 As1 5_555 99_555 160.50(8)
Ni1 Cu1 As1 5_555 54_555 101.27(4)
Ni1 Cu1 As2 5_555 . 56.34(6)
Ni1 Cu1 As3 5_555 . 58.73(3)
Ni1 Cu1 Ni1 104_555 9_555 120.00(5)
Ni1 Cu1 Ni1 104_555 59_555 60.00(6)
Ni1 Cu1 Cu2 104_555 . 154.92(8)
Ni1 Cu1 Cu2 104_555 5_555 95.20(5)
Ni1 Cu1 Ni2 104_555 . 154.92(8)
Ni1 Cu1 Ni2 104_555 5_555 95.20(5)
Ni1 Cu1 Ni3 104_555 146_555 63.83(7)
Ni1 Cu1 As1 104_555 99_555 105.41(9)
Ni1 Cu1 As1 104_555 54_555 61.22(5)
Ni1 Cu1 As2 104_555 . 144.30(7)
Ni1 Cu1 As3 104_555 . 61.28(4)
Ni1 Cu1 Ni1 9_555 59_555 90.00(6)
Ni1 Cu1 Cu2 9_555 . 58.82(5)
Ni1 Cu1 Cu2 9_555 5_555 107.30(8)
Ni1 Cu1 Ni2 9_555 . 58.82(5)
Ni1 Cu1 Ni2 9_555 5_555 107.30(8)
Ni1 Cu1 Ni3 9_555 146_555 148.18(6)
Ni1 Cu1 As1 9_555 99_555 101.27(4)
Ni1 Cu1 As1 9_555 54_555 160.50(8)
Ni1 Cu1 As2 9_555 . 56.34(6)
Ni1 Cu1 As3 9_555 . 58.73(3)
Ni1 Cu1 Cu2 59_555 . 95.20(5)
Ni1 Cu1 Cu2 59_555 5_555 154.92(8)
Ni1 Cu1 Ni2 59_555 . 95.20(5)
Ni1 Cu1 Ni2 59_555 5_555 154.92(8)
Ni1 Cu1 Ni3 59_555 146_555 63.83(7)
Ni1 Cu1 As1 59_555 99_555 61.22(5)
Ni1 Cu1 As1 59_555 54_555 105.41(9)
Ni1 Cu1 As2 59_555 . 144.30(7)
Ni1 Cu1 As3 59_555 . 61.28(4)
Cu2 Cu1 Cu2 . 5_555 109.19(7)
Cu2 Cu1 Ni2 . . 0.0(5)
Cu2 Cu1 Ni2 . 5_555 109.19(7)
Cu2 Cu1 Ni3 . 146_555 103.54(6)
Cu2 Cu1 As1 . 99_555 54.41(4)
Cu2 Cu1 As1 . 54_555 129.49(5)
Cu2 Cu1 As2 . . 58.96(6)
Cu2 Cu1 As3 . . 112.09(5)
Cu2 Cu1 Ni2 5_555 . 109.19(7)
Cu2 Cu1 Ni2 5_555 5_555 0.0(5)
Cu2 Cu1 Ni3 5_555 146_555 103.54(6)
Cu2 Cu1 As1 5_555 99_555 129.49(5)
Cu2 Cu1 As1 5_555 54_555 54.41(4)
Cu2 Cu1 As2 5_555 . 58.96(6)
Cu2 Cu1 As3 5_555 . 112.09(5)
Ni2 Cu1 Ni2 . 5_555 109.19(7)
Ni2 Cu1 Ni3 . 146_555 103.54(6)
Ni2 Cu1 As1 . 99_555 54.41(4)
Ni2 Cu1 As1 . 54_555 129.49(5)
Ni2 Cu1 As2 . . 58.96(6)
Ni2 Cu1 As3 . . 112.09(5)
Ni2 Cu1 Ni3 5_555 146_555 103.54(6)
Ni2 Cu1 As1 5_555 99_555 129.49(5)
Ni2 Cu1 As1 5_555 54_555 54.41(4)
Ni2 Cu1 As2 5_555 . 58.96(6)
Ni2 Cu1 As3 5_555 . 112.09(5)
Ni3 Cu1 As1 146_555 99_555 51.29(5)
Ni3 Cu1 As1 146_555 54_555 51.29(5)
Ni3 Cu1 As2 146_555 . 140.94(5)
Ni3 Cu1 As3 146_555 . 115.68(7)
As1 Cu1 As1 99_555 54_555 96.68(6)
As1 Cu1 As2 99_555 . 110.10(5)
As1 Cu1 As3 99_555 . 118.30(5)
As1 Cu1 As2 54_555 . 110.10(5)
As1 Cu1 As3 54_555 . 118.30(5)
As2 Cu1 As3 . . 103.38(7)
Eu1 Ni1 Cu1 9_555 . 0
Eu1 Ni1 Cu1 9_555 5_555 117.33(7)
Eu1 Ni1 Cu1 9_555 104_555 122.63(7)
Eu1 Ni1 Cu1 9_555 9_555 117.33(7)
Eu1 Ni1 Cu1 9_555 59_555 122.63(7)
Eu1 Ni1 Ni1 9_555 5_555 117.33(7)
Eu1 Ni1 Ni1 9_555 104_555 122.63(7)
Eu1 Ni1 Ni1 9_555 9_555 117.33(7)
Eu1 Ni1 Ni1 9_555 59_555 122.63(7)
Eu1 Ni1 Cu2 9_555 . 65.69(4)
Eu1 Ni1 Cu2 9_555 5_555 65.69(4)
Eu1 Ni1 Ni2 9_555 . 65.69(4)
Eu1 Ni1 Ni2 9_555 5_555 65.69(4)
Eu1 Ni1 As1 9_555 99_555 64.32(4)
Eu1 Ni1 As1 9_555 54_555 64.32(4)
Eu1 Ni1 As2 9_555 . 71.82(5)
Eu1 Ni1 As3 9_555 . 175.20(9)
Cu1 Ni1 Cu1 . 5_555 0
Cu1 Ni1 Cu1 . 104_555 0
Cu1 Ni1 Cu1 . 9_555 0
Cu1 Ni1 Cu1 . 59_555 0
Cu1 Ni1 Ni1 . 5_555 0
Cu1 Ni1 Ni1 . 104_555 0
Cu1 Ni1 Ni1 . 9_555 0
Cu1 Ni1 Ni1 . 59_555 0
Cu1 Ni1 Cu2 . . 0
Cu1 Ni1 Cu2 . 5_555 0
Cu1 Ni1 Ni2 . . 0
Cu1 Ni1 Ni2 . 5_555 0
Cu1 Ni1 As1 . 99_555 0
Cu1 Ni1 As1 . 54_555 0
Cu1 Ni1 As2 . . 0
Cu1 Ni1 As3 . . 0
Cu1 Ni1 Cu1 5_555 104_555 90.00(6)
Cu1 Ni1 Cu1 5_555 9_555 60.00(5)
Cu1 Ni1 Cu1 5_555 59_555 120.00(5)
Cu1 Ni1 Ni1 5_555 5_555 0.0(5)
Cu1 Ni1 Ni1 5_555 104_555 90.00(6)
Cu1 Ni1 Ni1 5_555 9_555 60.00(5)
Cu1 Ni1 Ni1 5_555 59_555 120.00(5)
Cu1 Ni1 Cu2 5_555 . 107.30(8)
Cu1 Ni1 Cu2 5_555 5_555 58.82(5)
Cu1 Ni1 Ni2 5_555 . 107.30(8)
Cu1 Ni1 Ni2 5_555 5_555 58.82(5)
Cu1 Ni1 As1 5_555 99_555 160.50(8)
Cu1 Ni1 As1 5_555 54_555 101.27(4)
Cu1 Ni1 As2 5_555 . 56.34(6)
Cu1 Ni1 As3 5_555 . 58.73(3)
Cu1 Ni1 Cu1 104_555 9_555 120.00(5)
Cu1 Ni1 Cu1 104_555 59_555 60.00(6)
Cu1 Ni1 Ni1 104_555 5_555 90.00(6)
Cu1 Ni1 Ni1 104_555 104_555 0.0(5)
Cu1 Ni1 Ni1 104_555 9_555 120.00(5)
Cu1 Ni1 Ni1 104_555 59_555 60.00(6)
Cu1 Ni1 Cu2 104_555 . 154.92(8)
Cu1 Ni1 Cu2 104_555 5_555 95.20(5)
Cu1 Ni1 Ni2 104_555 . 154.92(8)
Cu1 Ni1 Ni2 104_555 5_555 95.20(5)
Cu1 Ni1 As1 104_555 99_555 105.41(9)
Cu1 Ni1 As1 104_555 54_555 61.22(5)
Cu1 Ni1 As2 104_555 . 144.30(7)
Cu1 Ni1 As3 104_555 . 61.28(4)
Cu1 Ni1 Cu1 9_555 59_555 90.00(6)
Cu1 Ni1 Ni1 9_555 5_555 60.00(5)
Cu1 Ni1 Ni1 9_555 104_555 120.00(5)
Cu1 Ni1 Ni1 9_555 9_555 0.0(5)
Cu1 Ni1 Ni1 9_555 59_555 90.00(6)
Cu1 Ni1 Cu2 9_555 . 58.82(5)
Cu1 Ni1 Cu2 9_555 5_555 107.30(8)
Cu1 Ni1 Ni2 9_555 . 58.82(5)
Cu1 Ni1 Ni2 9_555 5_555 107.30(8)
Cu1 Ni1 As1 9_555 99_555 101.27(4)
Cu1 Ni1 As1 9_555 54_555 160.50(8)
Cu1 Ni1 As2 9_555 . 56.34(6)
Cu1 Ni1 As3 9_555 . 58.73(3)
Cu1 Ni1 Ni1 59_555 5_555 120.00(5)
Cu1 Ni1 Ni1 59_555 104_555 60.00(6)
Cu1 Ni1 Ni1 59_555 9_555 90.00(6)
Cu1 Ni1 Ni1 59_555 59_555 0.0(5)
Cu1 Ni1 Cu2 59_555 . 95.20(5)
Cu1 Ni1 Cu2 59_555 5_555 154.92(8)
Cu1 Ni1 Ni2 59_555 . 95.20(5)
Cu1 Ni1 Ni2 59_555 5_555 154.92(8)
Cu1 Ni1 As1 59_555 99_555 61.22(5)
Cu1 Ni1 As1 59_555 54_555 105.41(9)
Cu1 Ni1 As2 59_555 . 144.30(7)
Cu1 Ni1 As3 59_555 . 61.28(4)
Ni1 Ni1 Ni1 5_555 104_555 90.00(6)
Ni1 Ni1 Ni1 5_555 9_555 60.00(5)
Ni1 Ni1 Ni1 5_555 59_555 120.00(5)
Ni1 Ni1 Cu2 5_555 . 107.30(8)
Ni1 Ni1 Cu2 5_555 5_555 58.82(5)
Ni1 Ni1 Ni2 5_555 . 107.30(8)
Ni1 Ni1 Ni2 5_555 5_555 58.82(5)
Ni1 Ni1 As1 5_555 99_555 160.50(8)
Ni1 Ni1 As1 5_555 54_555 101.27(4)
Ni1 Ni1 As2 5_555 . 56.34(6)
Ni1 Ni1 As3 5_555 . 58.73(3)
Ni1 Ni1 Ni1 104_555 9_555 120.00(5)
Ni1 Ni1 Ni1 104_555 59_555 60.00(6)
Ni1 Ni1 Cu2 104_555 . 154.92(8)
Ni1 Ni1 Cu2 104_555 5_555 95.20(5)
Ni1 Ni1 Ni2 104_555 . 154.92(8)
Ni1 Ni1 Ni2 104_555 5_555 95.20(5)
Ni1 Ni1 As1 104_555 99_555 105.41(9)
Ni1 Ni1 As1 104_555 54_555 61.22(5)
Ni1 Ni1 As2 104_555 . 144.30(7)
Ni1 Ni1 As3 104_555 . 61.28(4)
Ni1 Ni1 Ni1 9_555 59_555 90.00(6)
Ni1 Ni1 Cu2 9_555 . 58.82(5)
Ni1 Ni1 Cu2 9_555 5_555 107.30(8)
Ni1 Ni1 Ni2 9_555 . 58.82(5)
Ni1 Ni1 Ni2 9_555 5_555 107.30(8)
Ni1 Ni1 As1 9_555 99_555 101.27(4)
Ni1 Ni1 As1 9_555 54_555 160.50(8)
Ni1 Ni1 As2 9_555 . 56.34(6)
Ni1 Ni1 As3 9_555 . 58.73(3)
Ni1 Ni1 Cu2 59_555 . 95.20(5)
Ni1 Ni1 Cu2 59_555 5_555 154.92(8)
Ni1 Ni1 Ni2 59_555 . 95.20(5)
Ni1 Ni1 Ni2 59_555 5_555 154.92(8)
Ni1 Ni1 As1 59_555 99_555 61.22(5)
Ni1 Ni1 As1 59_555 54_555 105.41(9)
Ni1 Ni1 As2 59_555 . 144.30(7)
Ni1 Ni1 As3 59_555 . 61.28(4)
Cu2 Ni1 Cu2 . 5_555 109.19(7)
Cu2 Ni1 Ni2 . . 0.0(5)
Cu2 Ni1 Ni2 . 5_555 109.19(7)
Cu2 Ni1 As1 . 99_555 54.41(4)
Cu2 Ni1 As1 . 54_555 129.49(5)
Cu2 Ni1 As2 . . 58.96(6)
Cu2 Ni1 As3 . . 112.09(5)
Cu2 Ni1 Ni2 5_555 . 109.19(7)
Cu2 Ni1 Ni2 5_555 5_555 0.0(5)
Cu2 Ni1 As1 5_555 99_555 129.49(5)
Cu2 Ni1 As1 5_555 54_555 54.41(4)
Cu2 Ni1 As2 5_555 . 58.96(6)
Cu2 Ni1 As3 5_555 . 112.09(5)
Ni2 Ni1 Ni2 . 5_555 109.19(7)
Ni2 Ni1 As1 . 99_555 54.41(4)
Ni2 Ni1 As1 . 54_555 129.49(5)
Ni2 Ni1 As2 . . 58.96(6)
Ni2 Ni1 As3 . . 112.09(5)
Ni2 Ni1 As1 5_555 99_555 129.49(5)
Ni2 Ni1 As1 5_555 54_555 54.41(4)
Ni2 Ni1 As2 5_555 . 58.96(6)
Ni2 Ni1 As3 5_555 . 112.09(5)
As1 Ni1 As1 99_555 54_555 96.68(6)
As1 Ni1 As2 99_555 . 110.10(5)
As1 Ni1 As3 99_555 . 118.30(5)
As1 Ni1 As2 54_555 . 110.10(5)
As1 Ni1 As3 54_555 . 118.30(5)
As2 Ni1 As3 . . 103.38(7)
Eu1 Cu2 Eu1 5_555 9_555 124.87(6)
Eu1 Cu2 Cu1 5_555 . 120.06(5)
Eu1 Cu2 Cu1 5_555 9_555 65.35(4)
Eu1 Cu2 Cu1 5_555 16_555 120.06(5)
Eu1 Cu2 Cu1 5_555 18_555 65.35(4)
Eu1 Cu2 Ni1 5_555 . 120.06(5)
Eu1 Cu2 Ni1 5_555 9_555 65.35(4)
Eu1 Cu2 Ni1 5_555 16_555 120.06(5)
Eu1 Cu2 Ni1 5_555 18_555 65.35(4)
Eu1 Cu2 Ni2 5_555 . 0
Eu1 Cu2 As1 5_555 146_555 66.23(5)
Eu1 Cu2 As1 5_555 99_555 168.90(7)
Eu1 Cu2 As2 5_555 . 71.09(5)
Eu1 Cu2 As2 5_555 16_555 71.09(5)
Eu1 Cu2 Cu1 9_555 . 65.35(4)
Eu1 Cu2 Cu1 9_555 9_555 120.06(5)
Eu1 Cu2 Cu1 9_555 16_555 65.35(4)
Eu1 Cu2 Cu1 9_555 18_555 120.06(5)
Eu1 Cu2 Ni1 9_555 . 65.35(4)
Eu1 Cu2 Ni1 9_555 9_555 120.06(5)
Eu1 Cu2 Ni1 9_555 16_555 65.35(4)
Eu1 Cu2 Ni1 9_555 18_555 120.06(5)
Eu1 Cu2 Ni2 9_555 . 0
Eu1 Cu2 As1 9_555 146_555 168.90(7)
Eu1 Cu2 As1 9_555 99_555 66.23(5)
Eu1 Cu2 As2 9_555 . 71.09(5)
Eu1 Cu2 As2 9_555 16_555 71.09(5)
Cu1 Cu2 Cu1 . 9_555 62.36(4)
Cu1 Cu2 Cu1 . 16_555 116.58(7)
Cu1 Cu2 Cu1 . 18_555 169.60(8)
Cu1 Cu2 Ni1 . . 0.0(5)
Cu1 Cu2 Ni1 . 9_555 62.36(4)
Cu1 Cu2 Ni1 . 16_555 116.58(7)
Cu1 Cu2 Ni1 . 18_555 169.60(8)
Cu1 Cu2 Ni2 . . 0
Cu1 Cu2 As1 . 146_555 110.34(4)
Cu1 Cu2 As1 . 99_555 62.55(5)
Cu1 Cu2 As2 . . 57.07(5)
Cu1 Cu2 As2 . 16_555 132.11(7)
Cu1 Cu2 Cu1 9_555 16_555 169.60(8)
Cu1 Cu2 Cu1 9_555 18_555 116.58(7)
Cu1 Cu2 Ni1 9_555 . 62.36(4)
Cu1 Cu2 Ni1 9_555 9_555 0.0(5)
Cu1 Cu2 Ni1 9_555 16_555 169.60(8)
Cu1 Cu2 Ni1 9_555 18_555 116.58(7)
Cu1 Cu2 Ni2 9_555 . 0
Cu1 Cu2 As1 9_555 146_555 62.55(5)
Cu1 Cu2 As1 9_555 99_555 110.34(4)
Cu1 Cu2 As2 9_555 . 57.07(5)
Cu1 Cu2 As2 9_555 16_555 132.11(7)
Cu1 Cu2 Cu1 16_555 18_555 62.36(4)
Cu1 Cu2 Ni1 16_555 . 116.58(7)
Cu1 Cu2 Ni1 16_555 9_555 169.60(8)
Cu1 Cu2 Ni1 16_555 16_555 0.0(5)
Cu1 Cu2 Ni1 16_555 18_555 62.36(4)
Cu1 Cu2 Ni2 16_555 . 0
Cu1 Cu2 As1 16_555 146_555 110.34(4)
Cu1 Cu2 As1 16_555 99_555 62.55(5)
Cu1 Cu2 As2 16_555 . 132.11(7)
Cu1 Cu2 As2 16_555 16_555 57.07(5)
Cu1 Cu2 Ni1 18_555 . 169.60(8)
Cu1 Cu2 Ni1 18_555 9_555 116.58(7)
Cu1 Cu2 Ni1 18_555 16_555 62.36(4)
Cu1 Cu2 Ni1 18_555 18_555 0.0(5)
Cu1 Cu2 Ni2 18_555 . 0
Cu1 Cu2 As1 18_555 146_555 62.55(5)
Cu1 Cu2 As1 18_555 99_555 110.34(4)
Cu1 Cu2 As2 18_555 . 132.11(7)
Cu1 Cu2 As2 18_555 16_555 57.07(5)
Ni1 Cu2 Ni1 . 9_555 62.36(4)
Ni1 Cu2 Ni1 . 16_555 116.58(7)
Ni1 Cu2 Ni1 . 18_555 169.60(8)
Ni1 Cu2 Ni2 . . 0
Ni1 Cu2 As1 . 146_555 110.34(4)
Ni1 Cu2 As1 . 99_555 62.55(5)
Ni1 Cu2 As2 . . 57.07(5)
Ni1 Cu2 As2 . 16_555 132.11(7)
Ni1 Cu2 Ni1 9_555 16_555 169.60(8)
Ni1 Cu2 Ni1 9_555 18_555 116.58(7)
Ni1 Cu2 Ni2 9_555 . 0
Ni1 Cu2 As1 9_555 146_555 62.55(5)
Ni1 Cu2 As1 9_555 99_555 110.34(4)
Ni1 Cu2 As2 9_555 . 57.07(5)
Ni1 Cu2 As2 9_555 16_555 132.11(7)
Ni1 Cu2 Ni1 16_555 18_555 62.36(4)
Ni1 Cu2 Ni2 16_555 . 0
Ni1 Cu2 As1 16_555 146_555 110.34(4)
Ni1 Cu2 As1 16_555 99_555 62.55(5)
Ni1 Cu2 As2 16_555 . 132.11(7)
Ni1 Cu2 As2 16_555 16_555 57.07(5)
Ni1 Cu2 Ni2 18_555 . 0
Ni1 Cu2 As1 18_555 146_555 62.55(5)
Ni1 Cu2 As1 18_555 99_555 110.34(4)
Ni1 Cu2 As2 18_555 . 132.11(7)
Ni1 Cu2 As2 18_555 16_555 57.07(5)
Ni2 Cu2 As1 . 146_555 0
Ni2 Cu2 As1 . 99_555 0
Ni2 Cu2 As2 . . 0
Ni2 Cu2 As2 . 16_555 0
As1 Cu2 As1 146_555 99_555 102.67(7)
As1 Cu2 As2 146_555 . 115.95(5)
As1 Cu2 As2 146_555 16_555 115.95(5)
As1 Cu2 As2 99_555 . 115.95(5)
As1 Cu2 As2 99_555 16_555 115.95(5)
As2 Cu2 As2 . 16_555 91.07(6)
Eu1 Ni2 Eu1 5_555 9_555 124.87(6)
Eu1 Ni2 Cu1 5_555 . 120.06(5)
Eu1 Ni2 Cu1 5_555 9_555 65.35(4)
Eu1 Ni2 Cu1 5_555 16_555 120.06(5)
Eu1 Ni2 Cu1 5_555 18_555 65.35(4)
Eu1 Ni2 Ni1 5_555 . 120.06(5)
Eu1 Ni2 Ni1 5_555 9_555 65.35(4)
Eu1 Ni2 Ni1 5_555 16_555 120.06(5)
Eu1 Ni2 Ni1 5_555 18_555 65.35(4)
Eu1 Ni2 Cu2 5_555 . 0
Eu1 Ni2 As1 5_555 146_555 66.23(5)
Eu1 Ni2 As1 5_555 99_555 168.90(7)
Eu1 Ni2 As2 5_555 . 71.09(5)
Eu1 Ni2 As2 5_555 16_555 71.09(5)
Eu1 Ni2 Cu1 9_555 . 65.35(4)
Eu1 Ni2 Cu1 9_555 9_555 120.06(5)
Eu1 Ni2 Cu1 9_555 16_555 65.35(4)
Eu1 Ni2 Cu1 9_555 18_555 120.06(5)
Eu1 Ni2 Ni1 9_555 . 65.35(4)
Eu1 Ni2 Ni1 9_555 9_555 120.06(5)
Eu1 Ni2 Ni1 9_555 16_555 65.35(4)
Eu1 Ni2 Ni1 9_555 18_555 120.06(5)
Eu1 Ni2 Cu2 9_555 . 0
Eu1 Ni2 As1 9_555 146_555 168.90(7)
Eu1 Ni2 As1 9_555 99_555 66.23(5)
Eu1 Ni2 As2 9_555 . 71.09(5)
Eu1 Ni2 As2 9_555 16_555 71.09(5)
Cu1 Ni2 Cu1 . 9_555 62.36(4)
Cu1 Ni2 Cu1 . 16_555 116.58(7)
Cu1 Ni2 Cu1 . 18_555 169.60(8)
Cu1 Ni2 Ni1 . . 0.0(5)
Cu1 Ni2 Ni1 . 9_555 62.36(4)
Cu1 Ni2 Ni1 . 16_555 116.58(7)
Cu1 Ni2 Ni1 . 18_555 169.60(8)
Cu1 Ni2 Cu2 . . 0
Cu1 Ni2 As1 . 146_555 110.34(4)
Cu1 Ni2 As1 . 99_555 62.55(5)
Cu1 Ni2 As2 . . 57.07(5)
Cu1 Ni2 As2 . 16_555 132.11(7)
Cu1 Ni2 Cu1 9_555 16_555 169.60(8)
Cu1 Ni2 Cu1 9_555 18_555 116.58(7)
Cu1 Ni2 Ni1 9_555 . 62.36(4)
Cu1 Ni2 Ni1 9_555 9_555 0.0(5)
Cu1 Ni2 Ni1 9_555 16_555 169.60(8)
Cu1 Ni2 Ni1 9_555 18_555 116.58(7)
Cu1 Ni2 Cu2 9_555 . 0
Cu1 Ni2 As1 9_555 146_555 62.55(5)
Cu1 Ni2 As1 9_555 99_555 110.34(4)
Cu1 Ni2 As2 9_555 . 57.07(5)
Cu1 Ni2 As2 9_555 16_555 132.11(7)
Cu1 Ni2 Cu1 16_555 18_555 62.36(4)
Cu1 Ni2 Ni1 16_555 . 116.58(7)
Cu1 Ni2 Ni1 16_555 9_555 169.60(8)
Cu1 Ni2 Ni1 16_555 16_555 0.0(5)
Cu1 Ni2 Ni1 16_555 18_555 62.36(4)
Cu1 Ni2 Cu2 16_555 . 0
Cu1 Ni2 As1 16_555 146_555 110.34(4)
Cu1 Ni2 As1 16_555 99_555 62.55(5)
Cu1 Ni2 As2 16_555 . 132.11(7)
Cu1 Ni2 As2 16_555 16_555 57.07(5)
Cu1 Ni2 Ni1 18_555 . 169.60(8)
Cu1 Ni2 Ni1 18_555 9_555 116.58(7)
Cu1 Ni2 Ni1 18_555 16_555 62.36(4)
Cu1 Ni2 Ni1 18_555 18_555 0.0(5)
Cu1 Ni2 Cu2 18_555 . 0
Cu1 Ni2 As1 18_555 146_555 62.55(5)
Cu1 Ni2 As1 18_555 99_555 110.34(4)
Cu1 Ni2 As2 18_555 . 132.11(7)
Cu1 Ni2 As2 18_555 16_555 57.07(5)
Ni1 Ni2 Ni1 . 9_555 62.36(4)
Ni1 Ni2 Ni1 . 16_555 116.58(7)
Ni1 Ni2 Ni1 . 18_555 169.60(8)
Ni1 Ni2 Cu2 . . 0
Ni1 Ni2 As1 . 146_555 110.34(4)
Ni1 Ni2 As1 . 99_555 62.55(5)
Ni1 Ni2 As2 . . 57.07(5)
Ni1 Ni2 As2 . 16_555 132.11(7)
Ni1 Ni2 Ni1 9_555 16_555 169.60(8)
Ni1 Ni2 Ni1 9_555 18_555 116.58(7)
Ni1 Ni2 Cu2 9_555 . 0
Ni1 Ni2 As1 9_555 146_555 62.55(5)
Ni1 Ni2 As1 9_555 99_555 110.34(4)
Ni1 Ni2 As2 9_555 . 57.07(5)
Ni1 Ni2 As2 9_555 16_555 132.11(7)
Ni1 Ni2 Ni1 16_555 18_555 62.36(4)
Ni1 Ni2 Cu2 16_555 . 0
Ni1 Ni2 As1 16_555 146_555 110.34(4)
Ni1 Ni2 As1 16_555 99_555 62.55(5)
Ni1 Ni2 As2 16_555 . 132.11(7)
Ni1 Ni2 As2 16_555 16_555 57.07(5)
Ni1 Ni2 Cu2 18_555 . 0
Ni1 Ni2 As1 18_555 146_555 62.55(5)
Ni1 Ni2 As1 18_555 99_555 110.34(4)
Ni1 Ni2 As2 18_555 . 132.11(7)
Ni1 Ni2 As2 18_555 16_555 57.07(5)
Cu2 Ni2 As1 . 146_555 0
Cu2 Ni2 As1 . 99_555 0
Cu2 Ni2 As2 . . 0
Cu2 Ni2 As2 . 16_555 0
As1 Ni2 As1 146_555 99_555 102.67(7)
As1 Ni2 As2 146_555 . 115.95(5)
As1 Ni2 As2 146_555 16_555 115.95(5)
As1 Ni2 As2 99_555 . 115.95(5)
As1 Ni2 As2 99_555 16_555 115.95(5)
As2 Ni2 As2 . 16_555 91.07(6)
Eu1 Ni3 Eu1 49_555 101_555 120.00(5)
Eu1 Ni3 Eu1 49_555 153_555 120.00(5)
Eu1 Ni3 Cu1 49_555 146_555 105.05(5)
Eu1 Ni3 Cu1 49_555 54_555 59.71(4)
Eu1 Ni3 Cu1 49_555 106_555 105.05(5)
Eu1 Ni3 Ni3 49_555 13_556 65.70(5)
Eu1 Ni3 Ni3 49_555 15_565 65.70(5)
Eu1 Ni3 Ni3 49_555 16_655 144.41(7)
Eu1 Ni3 As1 49_555 52_555 161.96(7)
Eu1 Ni3 As1 49_555 104_555 61.79(5)
Eu1 Ni3 As1 49_555 156_555 61.79(5)
Eu1 Ni3 As4 49_555 . 89.67(5)
Eu1 Ni3 Eu1 101_555 153_555 120.00(5)
Eu1 Ni3 Cu1 101_555 146_555 105.05(5)
Eu1 Ni3 Cu1 101_555 54_555 105.05(5)
Eu1 Ni3 Cu1 101_555 106_555 59.71(4)
Eu1 Ni3 Ni3 101_555 13_556 65.70(5)
Eu1 Ni3 Ni3 101_555 15_565 144.41(7)
Eu1 Ni3 Ni3 101_555 16_655 65.70(5)
Eu1 Ni3 As1 101_555 52_555 61.79(5)
Eu1 Ni3 As1 101_555 104_555 161.96(7)
Eu1 Ni3 As1 101_555 156_555 61.79(5)
Eu1 Ni3 As4 101_555 . 89.67(5)
Eu1 Ni3 Cu1 153_555 146_555 59.71(4)
Eu1 Ni3 Cu1 153_555 54_555 105.05(5)
Eu1 Ni3 Cu1 153_555 106_555 105.05(5)
Eu1 Ni3 Ni3 153_555 13_556 144.41(7)
Eu1 Ni3 Ni3 153_555 15_565 65.70(5)
Eu1 Ni3 Ni3 153_555 16_655 65.70(5)
Eu1 Ni3 As1 153_555 52_555 61.79(5)
Eu1 Ni3 As1 153_555 104_555 61.79(5)
Eu1 Ni3 As1 153_555 156_555 161.96(7)
Eu1 Ni3 As4 153_555 . 89.67(5)
Cu1 Ni3 Cu1 146_555 54_555 52.34(4)
Cu1 Ni3 Cu1 146_555 106_555 52.34(4)
Cu1 Ni3 Ni3 146_555 13_556 155.88(8)
Cu1 Ni3 Ni3 146_555 15_565 106.80(7)
Cu1 Ni3 Ni3 146_555 16_655 106.80(7)
Cu1 Ni3 As1 146_555 52_555 59.14(4)
Cu1 Ni3 As1 146_555 104_555 59.14(4)
Cu1 Ni3 As1 146_555 156_555 102.24(6)
Cu1 Ni3 As4 146_555 . 149.38(7)
Cu1 Ni3 Cu1 54_555 106_555 52.34(4)
Cu1 Ni3 Ni3 54_555 13_556 106.80(7)
Cu1 Ni3 Ni3 54_555 15_565 106.80(7)
Cu1 Ni3 Ni3 54_555 16_655 155.88(8)
Cu1 Ni3 As1 54_555 52_555 102.24(6)
Cu1 Ni3 As1 54_555 104_555 59.14(4)
Cu1 Ni3 As1 54_555 156_555 59.14(4)
Cu1 Ni3 As4 54_555 . 149.38(7)
Cu1 Ni3 Ni3 106_555 13_556 106.80(7)
Cu1 Ni3 Ni3 106_555 15_565 155.88(8)
Cu1 Ni3 Ni3 106_555 16_655 106.80(7)
Cu1 Ni3 As1 106_555 52_555 59.14(4)
Cu1 Ni3 As1 106_555 104_555 102.24(6)
Cu1 Ni3 As1 106_555 156_555 59.14(4)
Cu1 Ni3 As4 106_555 . 149.38(7)
Ni3 Ni3 Ni3 13_556 15_565 90.00(7)
Ni3 Ni3 Ni3 13_556 16_655 90.00(7)
Ni3 Ni3 As1 13_556 52_555 124.71(8)
Ni3 Ni3 As1 13_556 104_555 124.71(8)
Ni3 Ni3 As1 13_556 156_555 53.64(5)
Ni3 Ni3 As4 13_556 . 54.74(5)
Ni3 Ni3 Ni3 15_565 16_655 90.00(7)
Ni3 Ni3 As1 15_565 52_555 124.71(8)
Ni3 Ni3 As1 15_565 104_555 53.64(5)
Ni3 Ni3 As1 15_565 156_555 124.71(8)
Ni3 Ni3 As4 15_565 . 54.74(5)
Ni3 Ni3 As1 16_655 52_555 53.64(5)
Ni3 Ni3 As1 16_655 104_555 124.71(8)
Ni3 Ni3 As1 16_655 156_555 124.71(8)
Ni3 Ni3 As4 16_655 . 54.74(5)
As1 Ni3 As1 52_555 104_555 110.55(7)
As1 Ni3 As1 52_555 156_555 110.55(7)
As1 Ni3 As4 52_555 . 108.37(7)
As1 Ni3 As1 104_555 156_555 110.55(7)
As1 Ni3 As4 104_555 . 108.37(7)
As1 Ni3 As4 156_555 . 108.37(7)
Eu1 As1 Eu1 150_555 106_555 144.76(6)
Eu1 As1 Cu1 150_555 99_555 121.20(4)
Eu1 As1 Cu1 150_555 156_555 66.44(3)
Eu1 As1 Cu1 150_555 109_555 121.20(4)
Eu1 As1 Cu1 150_555 164_555 66.44(3)
Eu1 As1 Ni1 150_555 99_555 121.20(4)
Eu1 As1 Ni1 150_555 156_555 66.44(3)
Eu1 As1 Ni1 150_555 109_555 121.20(4)
Eu1 As1 Ni1 150_555 164_555 66.44(3)
Eu1 As1 Cu2 150_555 146_555 68.96(5)
Eu1 As1 Cu2 150_555 99_555 146.28(7)
Eu1 As1 Ni2 150_555 146_555 68.96(5)
Eu1 As1 Ni2 150_555 99_555 146.28(7)
Eu1 As1 Ni3 150_555 52_555 75.89(5)
Eu1 As1 Ni3 150_555 62_655 75.89(5)
Eu1 As1 Cu1 106_555 99_555 66.44(3)
Eu1 As1 Cu1 106_555 156_555 121.20(4)
Eu1 As1 Cu1 106_555 109_555 66.44(3)
Eu1 As1 Cu1 106_555 164_555 121.20(4)
Eu1 As1 Ni1 106_555 99_555 66.44(3)
Eu1 As1 Ni1 106_555 156_555 121.20(4)
Eu1 As1 Ni1 106_555 109_555 66.44(3)
Eu1 As1 Ni1 106_555 164_555 121.20(4)
Eu1 As1 Cu2 106_555 146_555 146.28(7)
Eu1 As1 Cu2 106_555 99_555 68.96(5)
Eu1 As1 Ni2 106_555 146_555 146.28(7)
Eu1 As1 Ni2 106_555 99_555 68.96(5)
Eu1 As1 Ni3 106_555 52_555 75.89(5)
Eu1 As1 Ni3 106_555 62_655 75.89(5)
Cu1 As1 Cu1 99_555 156_555 57.56(4)
Cu1 As1 Cu1 99_555 109_555 117.38(7)
Cu1 As1 Cu1 99_555 164_555 157.45(7)
Cu1 As1 Ni1 99_555 99_555 0.0(5)
Cu1 As1 Ni1 99_555 156_555 57.56(4)
Cu1 As1 Ni1 99_555 109_555 117.38(7)
Cu1 As1 Ni1 99_555 164_555 157.45(7)
Cu1 As1 Cu2 99_555 146_555 98.52(4)
Cu1 As1 Cu2 99_555 99_555 63.03(5)
Cu1 As1 Ni2 99_555 146_555 98.52(4)
Cu1 As1 Ni2 99_555 99_555 63.03(5)
Cu1 As1 Ni3 99_555 52_555 69.57(6)
Cu1 As1 Ni3 99_555 62_655 131.61(6)
Cu1 As1 Cu1 156_555 109_555 157.45(7)
Cu1 As1 Cu1 156_555 164_555 117.38(7)
Cu1 As1 Ni1 156_555 99_555 57.56(4)
Cu1 As1 Ni1 156_555 156_555 0.0(5)
Cu1 As1 Ni1 156_555 109_555 157.45(7)
Cu1 As1 Ni1 156_555 164_555 117.38(7)
Cu1 As1 Cu2 156_555 146_555 63.03(5)
Cu1 As1 Cu2 156_555 99_555 98.52(4)
Cu1 As1 Ni2 156_555 146_555 63.03(5)
Cu1 As1 Ni2 156_555 99_555 98.52(4)
Cu1 As1 Ni3 156_555 52_555 69.57(6)
Cu1 As1 Ni3 156_555 62_655 131.61(6)
Cu1 As1 Cu1 109_555 164_555 57.56(4)
Cu1 As1 Ni1 109_555 99_555 117.38(7)
Cu1 As1 Ni1 109_555 156_555 157.45(7)
Cu1 As1 Ni1 109_555 109_555 0.0(5)
Cu1 As1 Ni1 109_555 164_555 57.56(4)
Cu1 As1 Cu2 109_555 146_555 98.52(4)
Cu1 As1 Cu2 109_555 99_555 63.03(5)
Cu1 As1 Ni2 109_555 146_555 98.52(4)
Cu1 As1 Ni2 109_555 99_555 63.03(5)
Cu1 As1 Ni3 109_555 52_555 131.61(6)
Cu1 As1 Ni3 109_555 62_655 69.57(6)
Cu1 As1 Ni1 164_555 99_555 157.45(7)
Cu1 As1 Ni1 164_555 156_555 117.38(7)
Cu1 As1 Ni1 164_555 109_555 57.56(4)
Cu1 As1 Ni1 164_555 164_555 0.0(5)
Cu1 As1 Cu2 164_555 146_555 63.03(5)
Cu1 As1 Cu2 164_555 99_555 98.52(4)
Cu1 As1 Ni2 164_555 146_555 63.03(5)
Cu1 As1 Ni2 164_555 99_555 98.52(4)
Cu1 As1 Ni3 164_555 52_555 131.61(6)
Cu1 As1 Ni3 164_555 62_655 69.57(6)
Ni1 As1 Ni1 99_555 156_555 57.56(4)
Ni1 As1 Ni1 99_555 109_555 117.38(7)
Ni1 As1 Ni1 99_555 164_555 157.45(7)
Ni1 As1 Cu2 99_555 146_555 98.52(4)
Ni1 As1 Cu2 99_555 99_555 63.03(5)
Ni1 As1 Ni2 99_555 146_555 98.52(4)
Ni1 As1 Ni2 99_555 99_555 63.03(5)
Ni1 As1 Ni3 99_555 52_555 69.57(6)
Ni1 As1 Ni3 99_555 62_655 131.61(6)
Ni1 As1 Ni1 156_555 109_555 157.45(7)
Ni1 As1 Ni1 156_555 164_555 117.38(7)
Ni1 As1 Cu2 156_555 146_555 63.03(5)
Ni1 As1 Cu2 156_555 99_555 98.52(4)
Ni1 As1 Ni2 156_555 146_555 63.03(5)
Ni1 As1 Ni2 156_555 99_555 98.52(4)
Ni1 As1 Ni3 156_555 52_555 69.57(6)
Ni1 As1 Ni3 156_555 62_655 131.61(6)
Ni1 As1 Ni1 109_555 164_555 57.56(4)
Ni1 As1 Cu2 109_555 146_555 98.52(4)
Ni1 As1 Cu2 109_555 99_555 63.03(5)
Ni1 As1 Ni2 109_555 146_555 98.52(4)
Ni1 As1 Ni2 109_555 99_555 63.03(5)
Ni1 As1 Ni3 109_555 52_555 131.61(6)
Ni1 As1 Ni3 109_555 62_655 69.57(6)
Ni1 As1 Cu2 164_555 146_555 63.03(5)
Ni1 As1 Cu2 164_555 99_555 98.52(4)
Ni1 As1 Ni2 164_555 146_555 63.03(5)
Ni1 As1 Ni2 164_555 99_555 98.52(4)
Ni1 As1 Ni3 164_555 52_555 131.61(6)
Ni1 As1 Ni3 164_555 62_655 69.57(6)
Cu2 As1 Cu2 146_555 99_555 77.33(6)
Cu2 As1 Ni2 146_555 146_555 0.0(5)
Cu2 As1 Ni2 146_555 99_555 77.33(6)
Cu2 As1 Ni3 146_555 52_555 128.96(6)
Cu2 As1 Ni3 146_555 62_655 128.96(6)
Cu2 As1 Ni2 99_555 146_555 77.33(6)
Cu2 As1 Ni2 99_555 99_555 0.0(5)
Cu2 As1 Ni3 99_555 52_555 128.96(6)
Cu2 As1 Ni3 99_555 62_655 128.96(6)
Ni2 As1 Ni2 146_555 99_555 77.33(6)
Ni2 As1 Ni3 146_555 52_555 128.96(6)
Ni2 As1 Ni3 146_555 62_655 128.96(6)
Ni2 As1 Ni3 99_555 52_555 128.96(6)
Ni2 As1 Ni3 99_555 62_655 128.96(6)
Ni3 As1 Ni3 52_555 62_655 72.72(6)
Eu1 As2 Eu1 . 5_555 114.49(4)
Eu1 As2 Eu1 . 9_555 114.49(4)
Eu1 As2 Eu2 . . 76.19(3)
Eu1 As2 Cu1 . . 119.62(5)
Eu1 As2 Cu1 . 5_555 64.01(4)
Eu1 As2 Cu1 . 9_555 119.62(5)
Eu1 As2 Ni1 . . 119.62(5)
Eu1 As2 Ni1 . 5_555 64.01(4)
Eu1 As2 Ni1 . 9_555 119.62(5)
Eu1 As2 Cu2 . . 175.39(6)
Eu1 As2 Cu2 . 5_555 63.82(4)
Eu1 As2 Cu2 . 9_555 63.82(4)
Eu1 As2 Ni2 . . 175.39(6)
Eu1 As2 Ni2 . 5_555 63.82(4)
Eu1 As2 Ni2 . 9_555 63.82(4)
Eu1 As2 Eu1 5_555 9_555 114.49(4)
Eu1 As2 Eu2 5_555 . 76.19(3)
Eu1 As2 Cu1 5_555 . 119.62(5)
Eu1 As2 Cu1 5_555 5_555 119.62(5)
Eu1 As2 Cu1 5_555 9_555 64.01(4)
Eu1 As2 Ni1 5_555 . 119.62(5)
Eu1 As2 Ni1 5_555 5_555 119.62(5)
Eu1 As2 Ni1 5_555 9_555 64.01(4)
Eu1 As2 Cu2 5_555 . 63.82(4)
Eu1 As2 Cu2 5_555 5_555 175.39(6)
Eu1 As2 Cu2 5_555 9_555 63.82(4)
Eu1 As2 Ni2 5_555 . 63.82(4)
Eu1 As2 Ni2 5_555 5_555 175.39(6)
Eu1 As2 Ni2 5_555 9_555 63.82(4)
Eu1 As2 Eu2 9_555 . 76.19(3)
Eu1 As2 Cu1 9_555 . 64.01(4)
Eu1 As2 Cu1 9_555 5_555 119.62(5)
Eu1 As2 Cu1 9_555 9_555 119.62(5)
Eu1 As2 Ni1 9_555 . 64.01(4)
Eu1 As2 Ni1 9_555 5_555 119.62(5)
Eu1 As2 Ni1 9_555 9_555 119.62(5)
Eu1 As2 Cu2 9_555 . 63.82(4)
Eu1 As2 Cu2 9_555 5_555 63.82(4)
Eu1 As2 Cu2 9_555 9_555 175.39(6)
Eu1 As2 Ni2 9_555 . 63.82(4)
Eu1 As2 Ni2 9_555 5_555 63.82(4)
Eu1 As2 Ni2 9_555 9_555 175.39(6)
Eu2 As2 Cu1 . . 140.20(5)
Eu2 As2 Cu1 . 5_555 140.20(5)
Eu2 As2 Cu1 . 9_555 140.20(5)
Eu2 As2 Ni1 . . 140.20(5)
Eu2 As2 Ni1 . 5_555 140.20(5)
Eu2 As2 Ni1 . 9_555 140.20(5)
Eu2 As2 Cu2 . . 99.20(4)
Eu2 As2 Cu2 . 5_555 99.20(4)
Eu2 As2 Cu2 . 9_555 99.20(4)
Eu2 As2 Ni2 . . 99.20(4)
Eu2 As2 Ni2 . 5_555 99.20(4)
Eu2 As2 Ni2 . 9_555 99.20(4)
Cu1 As2 Cu1 . 5_555 67.33(4)
Cu1 As2 Cu1 . 9_555 67.33(4)
Cu1 As2 Ni1 . . 0.0(5)
Cu1 As2 Ni1 . 5_555 67.33(4)
Cu1 As2 Ni1 . 9_555 67.33(4)
Cu1 As2 Cu2 . . 63.97(4)
Cu1 As2 Cu2 . 5_555 63.97(4)
Cu1 As2 Cu2 . 9_555 120.59(6)
Cu1 As2 Ni2 . . 63.97(4)
Cu1 As2 Ni2 . 5_555 63.97(4)
Cu1 As2 Ni2 . 9_555 120.59(6)
Cu1 As2 Cu1 5_555 9_555 67.33(4)
Cu1 As2 Ni1 5_555 . 67.33(4)
Cu1 As2 Ni1 5_555 5_555 0.0(5)
Cu1 As2 Ni1 5_555 9_555 67.33(4)
Cu1 As2 Cu2 5_555 . 120.59(6)
Cu1 As2 Cu2 5_555 5_555 63.97(4)
Cu1 As2 Cu2 5_555 9_555 63.97(4)
Cu1 As2 Ni2 5_555 . 120.59(6)
Cu1 As2 Ni2 5_555 5_555 63.97(4)
Cu1 As2 Ni2 5_555 9_555 63.97(4)
Cu1 As2 Ni1 9_555 . 67.33(4)
Cu1 As2 Ni1 9_555 5_555 67.33(4)
Cu1 As2 Ni1 9_555 9_555 0.0(5)
Cu1 As2 Cu2 9_555 . 63.97(4)
Cu1 As2 Cu2 9_555 5_555 120.59(6)
Cu1 As2 Cu2 9_555 9_555 63.97(4)
Cu1 As2 Ni2 9_555 . 63.97(4)
Cu1 As2 Ni2 9_555 5_555 120.59(6)
Cu1 As2 Ni2 9_555 9_555 63.97(4)
Ni1 As2 Ni1 . 5_555 67.33(4)
Ni1 As2 Ni1 . 9_555 67.33(4)
Ni1 As2 Cu2 . . 63.97(4)
Ni1 As2 Cu2 . 5_555 63.97(4)
Ni1 As2 Cu2 . 9_555 120.59(6)
Ni1 As2 Ni2 . . 63.97(4)
Ni1 As2 Ni2 . 5_555 63.97(4)
Ni1 As2 Ni2 . 9_555 120.59(6)
Ni1 As2 Ni1 5_555 9_555 67.33(4)
Ni1 As2 Cu2 5_555 . 120.59(6)
Ni1 As2 Cu2 5_555 5_555 63.97(4)
Ni1 As2 Cu2 5_555 9_555 63.97(4)
Ni1 As2 Ni2 5_555 . 120.59(6)
Ni1 As2 Ni2 5_555 5_555 63.97(4)
Ni1 As2 Ni2 5_555 9_555 63.97(4)
Ni1 As2 Cu2 9_555 . 63.97(4)
Ni1 As2 Cu2 9_555 5_555 120.59(6)
Ni1 As2 Cu2 9_555 9_555 63.97(4)
Ni1 As2 Ni2 9_555 . 63.97(4)
Ni1 As2 Ni2 9_555 5_555 120.59(6)
Ni1 As2 Ni2 9_555 9_555 63.97(4)
Cu2 As2 Cu2 . 5_555 117.49(6)
Cu2 As2 Cu2 . 9_555 117.49(6)
Cu2 As2 Ni2 . . 0.0(5)
Cu2 As2 Ni2 . 5_555 117.49(6)
Cu2 As2 Ni2 . 9_555 117.49(6)
Cu2 As2 Cu2 5_555 9_555 117.49(6)
Cu2 As2 Ni2 5_555 . 117.49(6)
Cu2 As2 Ni2 5_555 5_555 0.0(5)
Cu2 As2 Ni2 5_555 9_555 117.49(6)
Cu2 As2 Ni2 9_555 . 117.49(6)
Cu2 As2 Ni2 9_555 5_555 117.49(6)
Cu2 As2 Ni2 9_555 9_555 0.0(5)
Ni2 As2 Ni2 . 5_555 117.49(6)
Ni2 As2 Ni2 . 9_555 117.49(6)
Ni2 As2 Ni2 5_555 9_555 117.49(6)
Cu1 As3 Cu1 . 146_555 176.88(7)
Cu1 As3 Cu1 . 99_555 90.04(3)
Cu1 As3 Cu1 . 52_555 90.04(3)
Cu1 As3 Cu1 . 5_555 62.54(6)
Cu1 As3 Cu1 . 54_555 119.98(6)
Cu1 As3 Cu1 . 151_555 119.98(6)
Cu1 As3 Cu1 . 104_555 57.45(6)
Cu1 As3 Cu1 . 9_555 62.54(6)
Cu1 As3 Cu1 . 106_555 119.98(6)
Cu1 As3 Cu1 . 59_555 57.45(6)
Cu1 As3 Cu1 . 156_555 119.98(6)
Cu1 As3 Ni1 . . 0.0(5)
Cu1 As3 Ni1 . 146_555 176.88(7)
Cu1 As3 Ni1 . 99_555 90.04(3)
Cu1 As3 Ni1 . 52_555 90.04(3)
Cu1 As3 Ni1 . 5_555 62.54(6)
Cu1 As3 Ni1 . 54_555 119.98(6)
Cu1 As3 Ni1 . 151_555 119.98(6)
Cu1 As3 Ni1 . 104_555 57.45(6)
Cu1 As3 Ni1 . 9_555 62.54(6)
Cu1 As3 Ni1 . 106_555 119.98(6)
Cu1 As3 Ni1 . 59_555 57.45(6)
Cu1 As3 Ni1 . 156_555 119.98(6)
Cu1 As3 Cu1 146_555 99_555 90.04(3)
Cu1 As3 Cu1 146_555 52_555 90.04(3)
Cu1 As3 Cu1 146_555 5_555 119.98(6)
Cu1 As3 Cu1 146_555 54_555 57.45(6)
Cu1 As3 Cu1 146_555 151_555 62.54(6)
Cu1 As3 Cu1 146_555 104_555 119.98(6)
Cu1 As3 Cu1 146_555 9_555 119.98(6)
Cu1 As3 Cu1 146_555 106_555 57.45(6)
Cu1 As3 Cu1 146_555 59_555 119.98(6)
Cu1 As3 Cu1 146_555 156_555 62.54(6)
Cu1 As3 Ni1 146_555 . 176.88(7)
Cu1 As3 Ni1 146_555 146_555 0.0(5)
Cu1 As3 Ni1 146_555 99_555 90.04(3)
Cu1 As3 Ni1 146_555 52_555 90.04(3)
Cu1 As3 Ni1 146_555 5_555 119.98(6)
Cu1 As3 Ni1 146_555 54_555 57.45(6)
Cu1 As3 Ni1 146_555 151_555 62.54(6)
Cu1 As3 Ni1 146_555 104_555 119.98(6)
Cu1 As3 Ni1 146_555 9_555 119.98(6)
Cu1 As3 Ni1 146_555 106_555 57.45(6)
Cu1 As3 Ni1 146_555 59_555 119.98(6)
Cu1 As3 Ni1 146_555 156_555 62.54(6)
Cu1 As3 Cu1 99_555 52_555 176.88(7)
Cu1 As3 Cu1 99_555 5_555 57.45(6)
Cu1 As3 Cu1 99_555 54_555 119.98(6)
Cu1 As3 Cu1 99_555 151_555 119.98(6)
Cu1 As3 Cu1 99_555 104_555 62.54(6)
Cu1 As3 Cu1 99_555 9_555 119.98(6)
Cu1 As3 Cu1 99_555 106_555 62.54(6)
Cu1 As3 Cu1 99_555 59_555 119.98(6)
Cu1 As3 Cu1 99_555 156_555 57.45(6)
Cu1 As3 Ni1 99_555 . 90.04(3)
Cu1 As3 Ni1 99_555 146_555 90.04(3)
Cu1 As3 Ni1 99_555 99_555 0.0(5)
Cu1 As3 Ni1 99_555 52_555 176.88(7)
Cu1 As3 Ni1 99_555 5_555 57.45(6)
Cu1 As3 Ni1 99_555 54_555 119.98(6)
Cu1 As3 Ni1 99_555 151_555 119.98(6)
Cu1 As3 Ni1 99_555 104_555 62.54(6)
Cu1 As3 Ni1 99_555 9_555 119.98(6)
Cu1 As3 Ni1 99_555 106_555 62.54(6)
Cu1 As3 Ni1 99_555 59_555 119.98(6)
Cu1 As3 Ni1 99_555 156_555 57.45(6)
Cu1 As3 Cu1 52_555 5_555 119.98(6)
Cu1 As3 Cu1 52_555 54_555 62.54(6)
Cu1 As3 Cu1 52_555 151_555 57.45(6)
Cu1 As3 Cu1 52_555 104_555 119.98(6)
Cu1 As3 Cu1 52_555 9_555 57.45(6)
Cu1 As3 Cu1 52_555 106_555 119.98(6)
Cu1 As3 Cu1 52_555 59_555 62.54(6)
Cu1 As3 Cu1 52_555 156_555 119.98(6)
Cu1 As3 Ni1 52_555 . 90.04(3)
Cu1 As3 Ni1 52_555 146_555 90.04(3)
Cu1 As3 Ni1 52_555 99_555 176.88(7)
Cu1 As3 Ni1 52_555 52_555 0.0(5)
Cu1 As3 Ni1 52_555 5_555 119.98(6)
Cu1 As3 Ni1 52_555 54_555 62.54(6)
Cu1 As3 Ni1 52_555 151_555 57.45(6)
Cu1 As3 Ni1 52_555 104_555 119.98(6)
Cu1 As3 Ni1 52_555 9_555 57.45(6)
Cu1 As3 Ni1 52_555 106_555 119.98(6)
Cu1 As3 Ni1 52_555 59_555 62.54(6)
Cu1 As3 Ni1 52_555 156_555 119.98(6)
Cu1 As3 Cu1 5_555 54_555 176.88(7)
Cu1 As3 Cu1 5_555 151_555 90.04(3)
Cu1 As3 Cu1 5_555 104_555 90.04(3)
Cu1 As3 Cu1 5_555 9_555 62.54(6)
Cu1 As3 Cu1 5_555 106_555 119.98(6)
Cu1 As3 Cu1 5_555 59_555 119.98(6)
Cu1 As3 Cu1 5_555 156_555 57.45(6)
Cu1 As3 Ni1 5_555 . 62.54(6)
Cu1 As3 Ni1 5_555 146_555 119.98(6)
Cu1 As3 Ni1 5_555 99_555 57.45(6)
Cu1 As3 Ni1 5_555 52_555 119.98(6)
Cu1 As3 Ni1 5_555 5_555 0.0(5)
Cu1 As3 Ni1 5_555 54_555 176.88(7)
Cu1 As3 Ni1 5_555 151_555 90.04(3)
Cu1 As3 Ni1 5_555 104_555 90.04(3)
Cu1 As3 Ni1 5_555 9_555 62.54(6)
Cu1 As3 Ni1 5_555 106_555 119.98(6)
Cu1 As3 Ni1 5_555 59_555 119.98(6)
Cu1 As3 Ni1 5_555 156_555 57.45(6)
Cu1 As3 Cu1 54_555 151_555 90.04(3)
Cu1 As3 Cu1 54_555 104_555 90.04(3)
Cu1 As3 Cu1 54_555 9_555 119.98(6)
Cu1 As3 Cu1 54_555 106_555 57.45(6)
Cu1 As3 Cu1 54_555 59_555 62.54(6)
Cu1 As3 Cu1 54_555 156_555 119.98(6)
Cu1 As3 Ni1 54_555 . 119.98(6)
Cu1 As3 Ni1 54_555 146_555 57.45(6)
Cu1 As3 Ni1 54_555 99_555 119.98(6)
Cu1 As3 Ni1 54_555 52_555 62.54(6)
Cu1 As3 Ni1 54_555 5_555 176.88(7)
Cu1 As3 Ni1 54_555 54_555 0.0(5)
Cu1 As3 Ni1 54_555 151_555 90.04(3)
Cu1 As3 Ni1 54_555 104_555 90.04(3)
Cu1 As3 Ni1 54_555 9_555 119.98(6)
Cu1 As3 Ni1 54_555 106_555 57.45(6)
Cu1 As3 Ni1 54_555 59_555 62.54(6)
Cu1 As3 Ni1 54_555 156_555 119.98(6)
Cu1 As3 Cu1 151_555 104_555 176.88(7)
Cu1 As3 Cu1 151_555 9_555 57.45(6)
Cu1 As3 Cu1 151_555 106_555 119.98(6)
Cu1 As3 Cu1 151_555 59_555 119.98(6)
Cu1 As3 Cu1 151_555 156_555 62.54(6)
Cu1 As3 Ni1 151_555 . 119.98(6)
Cu1 As3 Ni1 151_555 146_555 62.54(6)
Cu1 As3 Ni1 151_555 99_555 119.98(6)
Cu1 As3 Ni1 151_555 52_555 57.45(6)
Cu1 As3 Ni1 151_555 5_555 90.04(3)
Cu1 As3 Ni1 151_555 54_555 90.04(3)
Cu1 As3 Ni1 151_555 151_555 0.0(5)
Cu1 As3 Ni1 151_555 104_555 176.88(7)
Cu1 As3 Ni1 151_555 9_555 57.45(6)
Cu1 As3 Ni1 151_555 106_555 119.98(6)
Cu1 As3 Ni1 151_555 59_555 119.98(6)
Cu1 As3 Ni1 151_555 156_555 62.54(6)
Cu1 As3 Cu1 104_555 9_555 119.98(6)
Cu1 As3 Cu1 104_555 106_555 62.54(6)
Cu1 As3 Cu1 104_555 59_555 57.45(6)
Cu1 As3 Cu1 104_555 156_555 119.98(6)
Cu1 As3 Ni1 104_555 . 57.45(6)
Cu1 As3 Ni1 104_555 146_555 119.98(6)
Cu1 As3 Ni1 104_555 99_555 62.54(6)
Cu1 As3 Ni1 104_555 52_555 119.98(6)
Cu1 As3 Ni1 104_555 5_555 90.04(3)
Cu1 As3 Ni1 104_555 54_555 90.04(3)
Cu1 As3 Ni1 104_555 151_555 176.88(7)
Cu1 As3 Ni1 104_555 104_555 0.0(5)
Cu1 As3 Ni1 104_555 9_555 119.98(6)
Cu1 As3 Ni1 104_555 106_555 62.54(6)
Cu1 As3 Ni1 104_555 59_555 57.45(6)
Cu1 As3 Ni1 104_555 156_555 119.98(6)
Cu1 As3 Cu1 9_555 106_555 176.88(7)
Cu1 As3 Cu1 9_555 59_555 90.04(3)
Cu1 As3 Cu1 9_555 156_555 90.04(3)
Cu1 As3 Ni1 9_555 . 62.54(6)
Cu1 As3 Ni1 9_555 146_555 119.98(6)
Cu1 As3 Ni1 9_555 99_555 119.98(6)
Cu1 As3 Ni1 9_555 52_555 57.45(6)
Cu1 As3 Ni1 9_555 5_555 62.54(6)
Cu1 As3 Ni1 9_555 54_555 119.98(6)
Cu1 As3 Ni1 9_555 151_555 57.45(6)
Cu1 As3 Ni1 9_555 104_555 119.98(6)
Cu1 As3 Ni1 9_555 9_555 0.0(5)
Cu1 As3 Ni1 9_555 106_555 176.88(7)
Cu1 As3 Ni1 9_555 59_555 90.04(3)
Cu1 As3 Ni1 9_555 156_555 90.04(3)
Cu1 As3 Cu1 106_555 59_555 90.04(3)
Cu1 As3 Cu1 106_555 156_555 90.04(3)
Cu1 As3 Ni1 106_555 . 119.98(6)
Cu1 As3 Ni1 106_555 146_555 57.45(6)
Cu1 As3 Ni1 106_555 99_555 62.54(6)
Cu1 As3 Ni1 106_555 52_555 119.98(6)
Cu1 As3 Ni1 106_555 5_555 119.98(6)
Cu1 As3 Ni1 106_555 54_555 57.45(6)
Cu1 As3 Ni1 106_555 151_555 119.98(6)
Cu1 As3 Ni1 106_555 104_555 62.54(6)
Cu1 As3 Ni1 106_555 9_555 176.88(7)
Cu1 As3 Ni1 106_555 106_555 0.0(5)
Cu1 As3 Ni1 106_555 59_555 90.04(3)
Cu1 As3 Ni1 106_555 156_555 90.04(3)
Cu1 As3 Cu1 59_555 156_555 176.88(7)
Cu1 As3 Ni1 59_555 . 57.45(6)
Cu1 As3 Ni1 59_555 146_555 119.98(6)
Cu1 As3 Ni1 59_555 99_555 119.98(6)
Cu1 As3 Ni1 59_555 52_555 62.54(6)
Cu1 As3 Ni1 59_555 5_555 119.98(6)
Cu1 As3 Ni1 59_555 54_555 62.54(6)
Cu1 As3 Ni1 59_555 151_555 119.98(6)
Cu1 As3 Ni1 59_555 104_555 57.45(6)
Cu1 As3 Ni1 59_555 9_555 90.04(3)
Cu1 As3 Ni1 59_555 106_555 90.04(3)
Cu1 As3 Ni1 59_555 59_555 0.0(5)
Cu1 As3 Ni1 59_555 156_555 176.88(7)
Cu1 As3 Ni1 156_555 . 119.98(6)
Cu1 As3 Ni1 156_555 146_555 62.54(6)
Cu1 As3 Ni1 156_555 99_555 57.45(6)
Cu1 As3 Ni1 156_555 52_555 119.98(6)
Cu1 As3 Ni1 156_555 5_555 57.45(6)
Cu1 As3 Ni1 156_555 54_555 119.98(6)
Cu1 As3 Ni1 156_555 151_555 62.54(6)
Cu1 As3 Ni1 156_555 104_555 119.98(6)
Cu1 As3 Ni1 156_555 9_555 90.04(3)
Cu1 As3 Ni1 156_555 106_555 90.04(3)
Cu1 As3 Ni1 156_555 59_555 176.88(7)
Cu1 As3 Ni1 156_555 156_555 0.0(5)
Ni1 As3 Ni1 . 146_555 176.88(7)
Ni1 As3 Ni1 . 99_555 90.04(3)
Ni1 As3 Ni1 . 52_555 90.04(3)
Ni1 As3 Ni1 . 5_555 62.54(6)
Ni1 As3 Ni1 . 54_555 119.98(6)
Ni1 As3 Ni1 . 151_555 119.98(6)
Ni1 As3 Ni1 . 104_555 57.45(6)
Ni1 As3 Ni1 . 9_555 62.54(6)
Ni1 As3 Ni1 . 106_555 119.98(6)
Ni1 As3 Ni1 . 59_555 57.45(6)
Ni1 As3 Ni1 . 156_555 119.98(6)
Ni1 As3 Ni1 146_555 99_555 90.04(3)
Ni1 As3 Ni1 146_555 52_555 90.04(3)
Ni1 As3 Ni1 146_555 5_555 119.98(6)
Ni1 As3 Ni1 146_555 54_555 57.45(6)
Ni1 As3 Ni1 146_555 151_555 62.54(6)
Ni1 As3 Ni1 146_555 104_555 119.98(6)
Ni1 As3 Ni1 146_555 9_555 119.98(6)
Ni1 As3 Ni1 146_555 106_555 57.45(6)
Ni1 As3 Ni1 146_555 59_555 119.98(6)
Ni1 As3 Ni1 146_555 156_555 62.54(6)
Ni1 As3 Ni1 99_555 52_555 176.88(7)
Ni1 As3 Ni1 99_555 5_555 57.45(6)
Ni1 As3 Ni1 99_555 54_555 119.98(6)
Ni1 As3 Ni1 99_555 151_555 119.98(6)
Ni1 As3 Ni1 99_555 104_555 62.54(6)
Ni1 As3 Ni1 99_555 9_555 119.98(6)
Ni1 As3 Ni1 99_555 106_555 62.54(6)
Ni1 As3 Ni1 99_555 59_555 119.98(6)
Ni1 As3 Ni1 99_555 156_555 57.45(6)
Ni1 As3 Ni1 52_555 5_555 119.98(6)
Ni1 As3 Ni1 52_555 54_555 62.54(6)
Ni1 As3 Ni1 52_555 151_555 57.45(6)
Ni1 As3 Ni1 52_555 104_555 119.98(6)
Ni1 As3 Ni1 52_555 9_555 57.45(6)
Ni1 As3 Ni1 52_555 106_555 119.98(6)
Ni1 As3 Ni1 52_555 59_555 62.54(6)
Ni1 As3 Ni1 52_555 156_555 119.98(6)
Ni1 As3 Ni1 5_555 54_555 176.88(7)
Ni1 As3 Ni1 5_555 151_555 90.04(3)
Ni1 As3 Ni1 5_555 104_555 90.04(3)
Ni1 As3 Ni1 5_555 9_555 62.54(6)
Ni1 As3 Ni1 5_555 106_555 119.98(6)
Ni1 As3 Ni1 5_555 59_555 119.98(6)
Ni1 As3 Ni1 5_555 156_555 57.45(6)
Ni1 As3 Ni1 54_555 151_555 90.04(3)
Ni1 As3 Ni1 54_555 104_555 90.04(3)
Ni1 As3 Ni1 54_555 9_555 119.98(6)
Ni1 As3 Ni1 54_555 106_555 57.45(6)
Ni1 As3 Ni1 54_555 59_555 62.54(6)
Ni1 As3 Ni1 54_555 156_555 119.98(6)
Ni1 As3 Ni1 151_555 104_555 176.88(7)
Ni1 As3 Ni1 151_555 9_555 57.45(6)
Ni1 As3 Ni1 151_555 106_555 119.98(6)
Ni1 As3 Ni1 151_555 59_555 119.98(6)
Ni1 As3 Ni1 151_555 156_555 62.54(6)
Ni1 As3 Ni1 104_555 9_555 119.98(6)
Ni1 As3 Ni1 104_555 106_555 62.54(6)
Ni1 As3 Ni1 104_555 59_555 57.45(6)
Ni1 As3 Ni1 104_555 156_555 119.98(6)
Ni1 As3 Ni1 9_555 106_555 176.88(7)
Ni1 As3 Ni1 9_555 59_555 90.04(3)
Ni1 As3 Ni1 9_555 156_555 90.04(3)
Ni1 As3 Ni1 106_555 59_555 90.04(3)
Ni1 As3 Ni1 106_555 156_555 90.04(3)
Ni1 As3 Ni1 59_555 156_555 176.88(7)
Ni3 As4 Ni3 . 2_665 109.47(5)
Ni3 As4 Ni3 . 3_656 109.47(5)
Ni3 As4 Ni3 . 4_566 109.47(5)
Ni3 As4 Ni3 . 13_556 70.53(5)
Ni3 As4 Ni3 . 14_666 180.0(5)
Ni3 As4 Ni3 . 15_565 70.53(5)
Ni3 As4 Ni3 . 16_655 70.53(5)
Ni3 As4 Ni3 2_665 3_656 109.47(5)
Ni3 As4 Ni3 2_665 4_566 109.47(5)
Ni3 As4 Ni3 2_665 13_556 180.0(5)
Ni3 As4 Ni3 2_665 14_666 70.53(5)
Ni3 As4 Ni3 2_665 15_565 70.53(5)
Ni3 As4 Ni3 2_665 16_655 70.53(5)
Ni3 As4 Ni3 3_656 4_566 109.47(5)
Ni3 As4 Ni3 3_656 13_556 70.53(5)
Ni3 As4 Ni3 3_656 14_666 70.53(5)
Ni3 As4 Ni3 3_656 15_565 180.0(5)
Ni3 As4 Ni3 3_656 16_655 70.53(5)
Ni3 As4 Ni3 4_566 13_556 70.53(5)
Ni3 As4 Ni3 4_566 14_666 70.53(5)
Ni3 As4 Ni3 4_566 15_565 70.53(5)
Ni3 As4 Ni3 4_566 16_655 180.0(5)
Ni3 As4 Ni3 13_556 14_666 109.47(5)
Ni3 As4 Ni3 13_556 15_565 109.47(5)
Ni3 As4 Ni3 13_556 16_655 109.47(5)
Ni3 As4 Ni3 14_666 15_565 109.47(5)
Ni3 As4 Ni3 14_666 16_655 109.47(5)
Ni3 As4 Ni3 15_565 16_655 109.47(5)

loop_
_geom_bond_atom_site_label_1
_geom_bond_atom_site_label_2
_geom_bond_site_symmetry_2
_geom_bond_distance
Eu1 Eu2 . 4.0120(18)
Eu1 Cu1 5_555 3.1917(8)
Eu1 Cu1 6_555 3.1917(8)
Eu1 Cu1 21_555 3.1917(8)
Eu1 Cu1 22_555 3.1917(8)
Eu1 Ni1 5_555 3.1917(8)
Eu1 Ni1 6_555 3.1917(8)
Eu1 Ni1 21_555 3.1917(8)
Eu1 Ni1 22_555 3.1917(8)
Eu1 Cu2 5_555 3.2002(16)
Eu1 Cu2 6_555 3.2002(16)
Eu1 Cu2 9_555 3.2002(16)
Eu1 Cu2 11_555 3.2002(16)
Eu1 Ni2 5_555 3.2002(16)
Eu1 Ni2 6_555 3.2002(16)
Eu1 Ni2 9_555 3.2002(16)
Eu1 Ni2 11_555 3.2002(16)
Eu1 Ni3 49_544 3.453(2)
Eu1 Ni3 52_555 3.453(2)
Eu1 Ni3 61_545 3.453(2)
Eu1 Ni3 63_554 3.453(2)
Eu1 As1 151_555 3.1380(14)
Eu1 As1 152_545 3.1380(14)
Eu1 As1 106_555 3.1380(14)
Eu1 As1 108_554 3.1380(14)
Eu1 As2 . 3.3733(17)
Eu1 As2 4_555 3.3733(17)
Eu1 As2 13_555 3.3733(17)
Eu1 As2 15_555 3.3733(17)
Eu2 As2 . 3.1216(12)
Eu2 As2 2_555 3.1216(12)
Eu2 As2 3_555 3.1216(12)
Eu2 As2 4_555 3.1216(12)
Eu2 As2 13_555 3.1216(12)
Eu2 As2 14_555 3.1216(12)
Eu2 As2 15_555 3.1216(12)
Eu2 As2 16_555 3.1216(12)
Cu1 Cu1 5_555 2.743(2)
Cu1 Cu1 104_555 2.539(2)
Cu1 Cu1 9_555 2.743(2)
Cu1 Cu1 59_555 2.539(2)
Cu1 Ni1 . 0
Cu1 Ni1 5_555 2.743(2)
Cu1 Ni1 104_555 2.539(2)
Cu1 Ni1 9_555 2.743(2)
Cu1 Ni1 59_555 2.539(2)
Cu1 Cu2 . 2.6486(14)
Cu1 Cu2 5_555 2.6486(14)
Cu1 Ni2 . 2.6486(14)
Cu1 Ni2 5_555 2.6486(14)
Cu1 Ni3 146_555 2.879(3)
Cu1 As1 99_555 2.6373(14)
Cu1 As1 54_555 2.6373(14)
Cu1 As2 . 2.474(2)
Cu1 As3 . 2.6421(8)
Ni1 Ni1 5_555 2.743(2)
Ni1 Ni1 104_555 2.539(2)
Ni1 Ni1 9_555 2.743(2)
Ni1 Ni1 59_555 2.539(2)
Ni1 Cu2 . 2.6486(14)
Ni1 Cu2 5_555 2.6486(14)
Ni1 Ni2 . 2.6486(14)
Ni1 Ni2 5_555 2.6486(14)
Ni1 As1 99_555 2.6373(14)
Ni1 As1 54_555 2.6373(14)
Ni1 As2 . 2.474(2)
Ni1 As3 . 2.6421(8)
Cu2 Ni2 . 0
Cu2 As1 146_555 2.4167(19)
Cu2 As1 99_555 2.4167(19)
Cu2 As2 . 2.5254(16)
Cu2 As2 16_555 2.5254(16)
Ni2 As1 146_555 2.4167(19)
Ni2 As1 99_555 2.4167(19)
Ni2 As2 . 2.5254(16)
Ni2 As2 16_555 2.5254(16)
Ni3 Ni3 13_556 2.843(2)
Ni3 Ni3 15_565 2.843(2)
Ni3 Ni3 16_655 2.843(2)
Ni3 As1 52_555 2.3974(19)
Ni3 As1 104_555 2.3974(19)
Ni3 As1 156_555 2.3974(19)
Ni3 As4 . 2.4618(16)
